data_1574739
loop_
_publ_author_name
'Thum, Stefan'
'Mai, Jonathan'
'Schmidt, Marcel A.'
'Langer, Jens'
'Harder, Sjoerd'

_publ_section_title
;
 Reductive cyclotrimerization of CO and isonitriles with a highly reactive
 CaI synthon
;
_journal_issue 26
_journal_name_full 'Chemical Science'
_journal_page_first 12058
_journal_page_last 12067
_journal_paper_doi 10.1039/D5SC02829A
_journal_volume 16
_journal_year 2025
_chemical_formula_moiety 'C81 H125 Ca N5, 1[C6H14]'
_chemical_formula_sum 'C87 H139 Ca N5'
_chemical_formula_weight 1295.10
_chemical_properties_physical Moisture-sensitive
_space_group_crystal_system triclinic
_space_group_IT_number 2
_space_group_name_Hall '-P 1'
_space_group_name_H-M_alt 'P -1'
_atom_sites_solution_hydrogens geom
_atom_sites_solution_primary dual
_audit_creation_date 2025-03-04
_audit_creation_method
;
Olex2 1.5
(compiled 2025.02.27 svn.r83f5de26 for OlexSys, GUI svn.r7172)
;
_audit_update_record
;
2025-03-04 deposited with the CCDC.	2025-05-27 downloaded from the CCDC.
;
_cell_angle_alpha 68.531(2)
_cell_angle_beta 87.284(2)
_cell_angle_gamma 76.379(2)
_cell_formula_units_Z 2
_cell_length_a 13.4820(3)
_cell_length_b 16.3223(5)
_cell_length_c 20.2700(5)
_cell_measurement_reflns_used 24862
_cell_measurement_temperature 100.0(4)
_cell_measurement_theta_max 72.3040
_cell_measurement_theta_min 3.3400
_cell_volume 4030.60(19)
_computing_cell_refinement 'CrysAlisPro 1.171.40.84a (Rigaku OD, 2020)'
_computing_data_collection 'CrysAlisPro 1.171.40.84a (Rigaku OD, 2020)'
_computing_data_reduction 'CrysAlisPro 1.171.40.84a (Rigaku OD, 2020)'
_computing_molecular_graphics 'Olex2 1.5 (Dolomanov et al., 2009)'
_computing_publication_material 'Olex2 1.5 (Dolomanov et al., 2009)'
_computing_structure_refinement 'SHELXL 2019/3 (Sheldrick, 2015)'
_computing_structure_solution 'SHELXT  (Sheldrick, 2015)'
_diffrn_ambient_environment N~2~
_diffrn_ambient_temperature 100.0(4)
_diffrn_detector 'CCD plate'
_diffrn_detector_area_resol_mean 5.2903
_diffrn_detector_type AtlasS2
_diffrn_measured_fraction_theta_full 0.998
_diffrn_measured_fraction_theta_max 0.973
_diffrn_measurement_details
;
List of Runs (angles in degrees, time in seconds):

  # Type    Start    End  Width  t~exp~   \w     \q     \k     \f   Frames
#--------------------------------------------------------------------------
  1  \w    -69.00  33.00   1.00    2.00    --  -40.61  57.00-150.00  102
  2  \w   -115.00 -16.00   1.00    2.00    --  -40.61 -38.00 -90.00   99
  3  \w    -65.00  34.00   1.00    2.00    --  -40.61  38.00  90.00   99
  4  \w     27.00  97.00   1.00    2.00    --   40.61-125.00-120.00   70
  5  \w     32.00 130.00   1.00    6.00    --  104.57 -45.00  60.00   98
  6  \w    103.00 178.00   1.00    6.00    --  104.57  77.00-150.00   75
  7  \w     21.00 106.00   1.00    6.00    --  104.57 -89.00-123.00   85
  8  \w     28.00 109.00   1.00    6.00    --  104.57-111.00-180.00   81
  9  \w     32.00 130.00   1.00    6.00    --  104.57 -45.00 -90.00   98
 10  \w     28.00 109.00   1.00    6.00    --  104.57-111.00 -30.00   81
 11  \w    103.00 178.00   1.00    6.00    --  104.57  77.00   0.00   75
 12  \w     28.00 109.00   1.00    6.00    --  104.57-111.00  30.00   81
 13  \w     32.00 130.00   1.00    6.00    --  104.57 -45.00 150.00   98
 14  \w     22.00 106.00   1.00    6.00    --  104.57 -94.00  60.00   84
 15  \w     52.00 178.00   1.00    6.00    --  104.57  15.00 -30.00  126
 16  \w   -113.00 -12.00   1.00    2.00    --  -40.61 -57.00  90.00  101
 17  \w   -113.00 -12.00   1.00    2.00    --  -40.61 -57.00   0.00  101
 18  \w    -65.00  34.00   1.00    2.00    --  -40.61  38.00 -30.00   99
 19  \w   -113.00 -12.00   1.00    2.00    --  -40.61 -57.00-180.00  101
 20  \w     52.00 178.00   1.00    6.00    --  104.57  15.00 150.00  126
;
_diffrn_measurement_device 'four-circle diffractometer'
_diffrn_measurement_device_type 'SuperNova, Dual, Cu at home/near, AtlasS2'
_diffrn_measurement_method '\w scans'
_diffrn_orient_matrix_type 'CrysAlisPro convention (1999,Acta A55,543-557)'
_diffrn_orient_matrix_UB_11 0.1028263000
_diffrn_orient_matrix_UB_12 -0.0307925000
_diffrn_orient_matrix_UB_13 -0.0304542000
_diffrn_orient_matrix_UB_21 0.0566133000
_diffrn_orient_matrix_UB_22 -0.0097514000
_diffrn_orient_matrix_UB_23 0.0677023000
_diffrn_orient_matrix_UB_31 -0.0084345000
_diffrn_orient_matrix_UB_32 -0.0992089000
_diffrn_orient_matrix_UB_33 0.0342202000
_diffrn_radiation_monochromator mirror
_diffrn_radiation_probe x-ray
_diffrn_radiation_type 'Cu K\a'
_diffrn_radiation_wavelength 1.54184
_diffrn_reflns_av_R_equivalents 0.0238
_diffrn_reflns_av_unetI/netI 0.0224
_diffrn_reflns_Laue_measured_fraction_full 0.998
_diffrn_reflns_Laue_measured_fraction_max 0.973
_diffrn_reflns_limit_h_max 16
_diffrn_reflns_limit_h_min -16
_diffrn_reflns_limit_k_max 14
_diffrn_reflns_limit_k_min -20
_diffrn_reflns_limit_l_max 24
_diffrn_reflns_limit_l_min -25
_diffrn_reflns_number 44575
_diffrn_reflns_point_group_measured_fraction_full 0.998
_diffrn_reflns_point_group_measured_fraction_max 0.973
_diffrn_reflns_theta_full 67.684
_diffrn_reflns_theta_max 72.570
_diffrn_reflns_theta_min 2.993
_diffrn_source 'micro-focus sealed X-ray tube'
_diffrn_source_type 'SuperNova (Cu) X-ray Source'
_exptl_absorpt_coefficient_mu 0.996
_exptl_absorpt_correction_T_max 1.000
_exptl_absorpt_correction_T_min 0.335
_exptl_absorpt_correction_type gaussian
_exptl_absorpt_process_details
;
CrysAlisPro 1.171.40.84a (Rigaku Oxford Diffraction, 2020)
Numerical absorption correction based on gaussian integration over
a multifaceted crystal model
Empirical absorption correction using spherical harmonics,
implemented in SCALE3 ABSPACK scaling algorithm.
;
_exptl_crystal_colour 'clear colourless'
_exptl_crystal_colour_lustre clear
_exptl_crystal_colour_primary colourless
_exptl_crystal_density_diffrn 1.067
_exptl_crystal_description block
_exptl_crystal_F_000 1432
_exptl_crystal_size_max 0.49
_exptl_crystal_size_mid 0.337
_exptl_crystal_size_min 0.203
_refine_diff_density_max 0.533
_refine_diff_density_min -0.346
_refine_diff_density_rms 0.044
_refine_ls_extinction_method none
_refine_ls_goodness_of_fit_ref 1.069
_refine_ls_hydrogen_treatment constr
_refine_ls_matrix_type full
_refine_ls_number_parameters 1132
_refine_ls_number_reflns 15568
_refine_ls_number_restraints 3373
_refine_ls_restrained_S_all 1.056
_refine_ls_R_factor_all 0.0628
_refine_ls_R_factor_gt 0.0580
_refine_ls_shift/su_max 0.001
_refine_ls_shift/su_mean 0.000
_refine_ls_structure_factor_coef Fsqd
_refine_ls_weighting_details 'w=1/[\s^2^(Fo^2^)+(0.0916P)^2^+1.3758P] where P=(Fo^2^+2Fc^2^)/3'
_refine_ls_weighting_scheme calc
_refine_ls_wR_factor_gt 0.1628
_refine_ls_wR_factor_ref 0.1683
_reflns_Friedel_coverage 0.000
_reflns_number_gt 13929
_reflns_number_total 15568
_reflns_threshold_expression 'I > 2\s(I)'
_cod_data_source_file d5sc02829a2.cif
_cod_data_source_block hasj210813a
_cod_depositor_comments 'Adding full bibliography for 1574737--1574741.cif.'
_cod_database_code 1574739
_shelx_shelxl_version_number 2019/3
_chemical_oxdiff_formula C87CaH139N5
_shelx_space_group_comment
;
The symmetry employed for this shelxl refinement is uniquely defined
by the following loop, which should always be used as a source of
symmetry information in preference to the above space-group names.
They are only intended as comments.
;
_shelx_estimated_absorpt_t_max 0.823
_shelx_estimated_absorpt_t_min 0.641
_olex2_refinement_description
;
1. Fixed Uiso
 At 1.2 times of:
  All C(H) groups, All C(H,H) groups
 At 1.5 times of:
  All C(H,H,H) groups
2. Restrained distances
 C57A-C58A \\sim C57-C58 \\sim C56A-C55A \\sim C55-C56 \\sim C32-C31 \\sim
C32A-C31A \\sim C29A-C30A ~
 C30-C29 \\sim C21-C20 \\sim C20A-C21A \\sim C67-C66 \\sim C67A-C66A \\sim
C69-C68 \\sim C69A-C68A ~
 C74A-C73A \\sim C71A-C72A \\sim C72-C71 \\sim C74-C73
 with sigma of 0.02
 N5-C76A \\sim N5-C76
 with sigma of 0.02
 N4A-C41 \\sim N4-C41
 with sigma of 0.02
 C66A-C68A \\sim C68-C66 \\sim C73A-C71A \\sim C73-C71 \\sim C31A-C29A \\sim
C31-C29 \\sim C20A-C18 ~
 C57A-C55A \\sim C57-C55 \\sim C20-C18
 with sigma of 0.02
 C65A-C60A \\sim C65-C60 \\sim C70-C64 \\sim C64A-C70A \\sim C54-C48 \\sim
C54A-C48 \\sim C28A-C23 ~
 C28-C23
 with sigma of 0.02
 N4A-C59A \\sim N4-C59
 with sigma of 0.02
 C71-C70 \\sim C70-C73 \\sim C71A-C70A \\sim C70A-C73A \\sim C65A-C66A \\sim
C65A-C68A \\sim C68-C65 ~
 C66-C65 \\sim C29-C28 \\sim C28A-C29A \\sim C31-C28 \\sim C28A-C31A \\sim
C20A-C17 \\sim C20-C17 ~
 C54A-C57A \\sim C57-C54 \\sim C55-C54 \\sim C54A-C55A
 with sigma of 0.02
 C61-C62 \\sim C62A-C61A \\sim C63-C62 \\sim C62A-C63A
 with sigma of 0.02
 C60-C59 \\sim C59A-C60A \\sim C64-C59 \\sim C64A-C59A
 with sigma of 0.02
 C76-C81 \\sim C76A-C81A \\sim C76A-C77A \\sim C77-C76
 with sigma of 0.02
 C61-C60 \\sim C60A-C61A \\sim C63-C64 \\sim C64A-C63A
 with sigma of 0.02
 C80-C81 \\sim C80A-C81A \\sim C78-C77 \\sim C78A-C77A
 with sigma of 0.02
 C79-C80 \\sim C80A-C79A \\sim C79-C78 \\sim C78A-C79A
 with sigma of 0.02
3. Uiso/Uaniso restraints and constraints
N4A \\sim C59A \\sim C60A \\sim C61A \\sim C62A \\sim C63A \\sim C64A \\sim
C65A \\sim C66A \\sim C67A \\sim C68A \\sim C69A \\sim C70A \\sim C71A \\sim
C72A \\sim C73A \\sim C74A \\sim N4 \\sim C59 \\sim C60 \\sim C61 \\sim C62
\\sim C63 \\sim C64 \\sim C65 \\sim C66 \\sim C67 \\sim C68 \\sim C69 \\sim C70
\\sim C71 \\sim C72 \\sim C73 \\sim C74: within 4A with sigma of 0.02 and sigma
for terminal atoms of 0.04 within 4A
C76A \\sim C77A \\sim C78A \\sim C79A \\sim C80A \\sim C81A \\sim C76 \\sim C77
\\sim C78 \\sim C79 \\sim C80 \\sim C81: within 4A with sigma of 0.02 and sigma
for terminal atoms of 0.04 within 4A
C23 \\sim C28A \\sim C29A \\sim C30A \\sim C31A \\sim C32A \\sim C28 \\sim C29
\\sim C30 \\sim C31 \\sim C32: within 4A with sigma of 0.02 and sigma for
terminal atoms of 0.04 within 4A
C17 \\sim C20A \\sim C21A \\sim C20 \\sim C21: within 4A with sigma of 0.02 and
sigma for terminal atoms of 0.04 within 4A
C54A \\sim C55A \\sim C56A \\sim C57A \\sim C58A \\sim C54 \\sim C55 \\sim C56
\\sim C57 \\sim C58: within 4A with sigma of 0.02 and sigma for terminal atoms
of 0.04 within 4A
4. Rigid body (RIGU) restrains
 C17, C20A, C21A
 with sigma for 1-2 distances of 0.004 and sigma for 1-3 distances of 0.004
5. Others
 Sof(N4A)=Sof(C59A)=Sof(C60A)=Sof(C61A)=Sof(H61A)=Sof(C62A)=Sof(H62A)=
 Sof(C63A)=Sof(H63A)=Sof(C64A)=Sof(C65A)=Sof(H65A)=Sof(C66A)=Sof(H66A)=
 Sof(H66B)=Sof(C67A)=Sof(H67A)=Sof(H67B)=Sof(H67C)=Sof(C68A)=Sof(H68A)=
 Sof(H68B)=Sof(C69A)=Sof(H69A)=Sof(H69B)=Sof(H69C)=Sof(C70A)=Sof(H70A)=
 Sof(C71A)=Sof(H71A)=Sof(H71B)=Sof(C72A)=Sof(H72A)=Sof(H72B)=Sof(H72C)=
 Sof(C73A)=Sof(H73A)=Sof(H73B)=Sof(C74A)=Sof(H74A)=Sof(H74B)=Sof(H74C)=1-FVAR(1)
 Sof(N4)=Sof(C59)=Sof(C60)=Sof(C61)=Sof(H61)=Sof(C62)=Sof(H62)=Sof(C63)=
 Sof(H63)=Sof(C64)=Sof(C65)=Sof(H65)=Sof(C66)=Sof(H66C)=Sof(H66D)=Sof(C67)=
 Sof(H67D)=Sof(H67E)=Sof(H67F)=Sof(C68)=Sof(H68C)=Sof(H68D)=Sof(C69)=Sof(H69D)=
 Sof(H69E)=Sof(H69F)=Sof(C70)=Sof(H70)=Sof(C71)=Sof(H71C)=Sof(H71D)=Sof(C72)=
 Sof(H72D)=Sof(H72E)=Sof(H72F)=Sof(C73)=Sof(H73C)=Sof(H73D)=Sof(C74)=Sof(H74D)=
 Sof(H74E)=Sof(H74F)=FVAR(1)
 Sof(C76A)=Sof(H76A)=Sof(C77A)=Sof(H77A)=Sof(H77B)=Sof(C78A)=Sof(H78A)=
 Sof(H78B)=Sof(C79A)=Sof(H79A)=Sof(H79B)=Sof(C80A)=Sof(H80A)=Sof(H80B)=
 Sof(C81A)=Sof(H81A)=Sof(H81B)=1-FVAR(2)
 Sof(C76)=Sof(H76)=Sof(C77)=Sof(H77C)=Sof(H77D)=Sof(C78)=Sof(H78C)=Sof(H78D)=
 Sof(C79)=Sof(H79C)=Sof(H79D)=Sof(C80)=Sof(H80C)=Sof(H80D)=Sof(C81)=Sof(H81C)=
 Sof(H81D)=FVAR(2)
 Sof(C54A)=Sof(H54A)=Sof(C55A)=Sof(H55A)=Sof(H55B)=Sof(C56A)=Sof(H56A)=
 Sof(H56B)=Sof(H56C)=Sof(C57A)=Sof(H57A)=Sof(H57B)=Sof(C58A)=Sof(H58A)=
 Sof(H58B)=Sof(H58C)=1-FVAR(3)
 Sof(C54)=Sof(H54)=Sof(C55)=Sof(H55C)=Sof(H55D)=Sof(C56)=Sof(H56D)=Sof(H56E)=
 Sof(H56F)=Sof(C57)=Sof(H57C)=Sof(H57D)=Sof(C58)=Sof(H58D)=Sof(H58E)=Sof(H58F)=
 FVAR(3)
 Sof(C28A)=Sof(H28A)=Sof(C29A)=Sof(H29A)=Sof(H29B)=Sof(C30A)=Sof(H30A)=
 Sof(H30B)=Sof(H30C)=Sof(C31A)=Sof(H31A)=Sof(H31B)=Sof(C32A)=Sof(H32A)=
 Sof(H32B)=Sof(H32C)=1-FVAR(4)
 Sof(C28)=Sof(H28)=Sof(C29)=Sof(H29C)=Sof(H29D)=Sof(C30)=Sof(H30D)=Sof(H30E)=
 Sof(H30F)=Sof(C31)=Sof(H31C)=Sof(H31D)=Sof(C32)=Sof(H32D)=Sof(H32E)=Sof(H32F)=
 FVAR(4)
 Sof(H17A)=Sof(C20A)=Sof(H20A)=Sof(H20B)=Sof(C21A)=Sof(H21A)=Sof(H21B)=
 Sof(H21C)=1-FVAR(5)
 Sof(H17)=Sof(C20)=Sof(H20C)=Sof(H20D)=Sof(C21)=Sof(H21D)=Sof(H21E)=Sof(H21F)=
 FVAR(5)
6.a Ternary CH refined with riding coordinates:
 C12(H12), C17(H17), C17(H17A), C33(H33), C49(H49), C28A(H28A), C54A(H54A),
 C65A(H65A), C70A(H70A), C76A(H76A), C28(H28), C54(H54), C65(H65), C70(H70),
 C76(H76)
6.b Secondary CH2 refined with riding coordinates:
 C13(H13A,H13B), C15(H15A,H15B), C18(H18A,H18B), C34(H34A,H34B), C36(H36A,
 H36B), C50(H50A,H50B), C52(H52A,H52B), C20A(H20A,H20B), C29A(H29A,H29B),
 C31A(H31A,H31B), C55A(H55A,H55B), C57A(H57A,H57B), C66A(H66A,H66B), C68A(H68A,
 H68B), C71A(H71A,H71B), C73A(H73A,H73B), C77A(H77A,H77B), C78A(H78A,H78B),
 C79A(H79A,H79B), C80A(H80A,H80B), C81A(H81A,H81B), C20(H20C,H20D), C29(H29C,
 H29D), C31(H31C,H31D), C55(H55C,H55D), C57(H57C,H57D), C66(H66C,H66D),
 C68(H68C,H68D), C71(H71C,H71D), C73(H73C,H73D), C77(H77C,H77D), C78(H78C,H78D),
  C79(H79C,H79D), C80(H80C,H80D), C81(H81C,H81D)
6.c Aromatic/amide H refined with riding coordinates:
 C3(H3), C8(H8), C9(H9), C10(H10), C24(H24), C25(H25), C26(H26), C40(H40),
 C45(H45), C46(H46), C47(H47), C61A(H61A), C62A(H62A), C63A(H63A), C61(H61),
 C62(H62), C63(H63)
6.d Idealised Me refined with riding coordinates:
 C67A(H67A,H67B,H67C)
6.e Idealised Me refined as rotating group:
 C1(H1A,H1B,H1C), C5(H5A,H5B,H5C), C14(H14A,H14B,H14C), C16(H16A,H16B,H16C),
 C19(H19A,H19B,H19C), C35(H35A,H35B,H35C), C37(H37A,H37B,H37C), C38(H38A,H38B,
 H38C), C42(H42A,H42B,H42C), C51(H51A,H51B,H51C), C53(H53A,H53B,H53C),
 C21A(H21A,H21B,H21C), C30A(H30A,H30B,H30C), C32A(H32A,H32B,H32C), C56A(H56A,
 H56B,H56C), C58A(H58A,H58B,H58C), C69A(H69A,H69B,H69C), C72A(H72A,H72B,H72C),
 C74A(H74A,H74B,H74C), C21(H21D,H21E,H21F), C30(H30D,H30E,H30F), C32(H32D,H32E,
 H32F), C56(H56D,H56E,H56F), C58(H58D,H58E,H58F), C67(H67D,H67E,H67F), C69(H69D,
 H69E,H69F), C72(H72D,H72E,H72F), C74(H74D,H74E,H74F)
;
_smtbx_masks_void_probe_radius 1.2
_smtbx_masks_void_truncation_radius 1.2
_olex2_date_sample_data_collection 2021-08-13
_olex2_submission_special_instructions 'No special instructions were received'
_oxdiff_exptl_absorpt_empirical_details
;
Empirical correction (ABSPACK) includes:
- Absorption correction using spherical harmonics
- Frame scaling
;
_oxdiff_exptl_absorpt_empirical_full_max 1.592
_oxdiff_exptl_absorpt_empirical_full_min 0.818

loop_
_space_group_symop_operation_xyz
'x, y, z'
'-x, -y, -z'

loop_
_atom_site_label
_atom_site_type_symbol
_atom_site_fract_x
_atom_site_fract_y
_atom_site_fract_z
_atom_site_U_iso_or_equiv
_atom_site_adp_type
_atom_site_occupancy
_atom_site_site_symmetry_order
_atom_site_calc_flag
_atom_site_refinement_flags_posn
_atom_site_refinement_flags_adp
_atom_site_refinement_flags_occupancy
_atom_site_disorder_assembly
_atom_site_disorder_group
Ca1 Ca 0.27303(2) 0.40149(2) 0.27338(2) 0.03391(10) Uani 1 1 d . . . . .
N1 N 0.33159(10) 0.47532(11) 0.33831(8) 0.0401(3) Uani 1 1 d . . . . .
N2 N 0.11188(10) 0.45397(10) 0.31350(8) 0.0360(3) Uani 1 1 d . . . . .
N3 N 0.33798(10) 0.28328(10) 0.23072(7) 0.0360(3) Uani 1 1 d . . . . .
N5 N 0.22153(12) 0.63053(11) 0.13293(9) 0.0453(4) Uani 1 1 d D . . . .
C1 C 0.31587(16) 0.60842(17) 0.37202(12) 0.0563(5) Uani 1 1 d . . . . .
H1A H 0.325655 0.579706 0.423734 0.085 Uiso 1 1 calc R U . . .
H1B H 0.268660 0.668078 0.359600 0.085 Uiso 1 1 calc R U . . .
H1C H 0.381734 0.615443 0.350939 0.085 Uiso 1 1 calc R U . . .
C2 C 0.27177(13) 0.54960(14) 0.34377(9) 0.0422(4) Uani 1 1 d . . . . .
C3 C 0.16586(13) 0.57968(13) 0.32688(9) 0.0407(4) Uani 1 1 d . . . . .
H3 H 0.139034 0.641582 0.320224 0.049 Uiso 1 1 calc R U . . .
C4 C 0.09210(12) 0.53552(12) 0.31796(9) 0.0369(4) Uani 1 1 d . . . . .
C5 C -0.01713(13) 0.58971(14) 0.31396(11) 0.0458(4) Uani 1 1 d . . . . .
H5A H -0.040859 0.621596 0.264140 0.069 Uiso 1 1 calc R U . . .
H5B H -0.020064 0.633847 0.336676 0.069 Uiso 1 1 calc R U . . .
H5C H -0.060995 0.548673 0.338467 0.069 Uiso 1 1 calc R U . . .
C6 C 0.43422(13) 0.44755(15) 0.36821(10) 0.0460(4) Uani 1 1 d . . . . .
C7 C 0.51534(14) 0.47387(16) 0.32506(11) 0.0483(5) Uani 1 1 d . . . . .
C8 C 0.61448(15) 0.44128(18) 0.35598(11) 0.0575(6) Uani 1 1 d . . . . .
H8 H 0.670115 0.457672 0.327796 0.069 Uiso 1 1 calc R U . . .
C9 C 0.63293(15) 0.3863(2) 0.42593(12) 0.0681(7) Uani 1 1 d . . . . .
H9 H 0.700822 0.364800 0.445731 0.082 Uiso 1 1 calc R U . . .
C10 C 0.55301(16) 0.3622(2) 0.46765(12) 0.0661(7) Uani 1 1 d . . . . .
H10 H 0.566489 0.324242 0.516184 0.079 Uiso 1 1 calc R U . . .
C11 C 0.45218(14) 0.39285(17) 0.43965(11) 0.0543(5) Uani 1 1 d . . . . .
C12 C 0.49608(14) 0.53371(15) 0.24751(11) 0.0485(5) Uani 1 1 d . . . . .
H12 H 0.423550 0.569128 0.242150 0.058 Uiso 1 1 calc R U . . .
C13 C 0.50485(14) 0.47717(16) 0.20045(11) 0.0499(5) Uani 1 1 d . . . . .
H13A H 0.463154 0.431934 0.220413 0.060 Uiso 1 1 calc R U . . .
H13B H 0.474937 0.517737 0.152693 0.060 Uiso 1 1 calc R U . . .
C14 C 0.61228(15) 0.42777(18) 0.19230(12) 0.0568(5) Uani 1 1 d . . . . .
H14A H 0.609377 0.389309 0.165292 0.085 Uiso 1 1 calc R U . . .
H14B H 0.644617 0.390081 0.239309 0.085 Uiso 1 1 calc R U . . .
H14C H 0.652270 0.471984 0.167035 0.085 Uiso 1 1 calc R U . . .
C15 C 0.56287(17) 0.60373(18) 0.21985(13) 0.0613(6) Uani 1 1 d . . . . .
H15A H 0.635735 0.571409 0.229471 0.074 Uiso 1 1 calc R U . . .
H15B H 0.551263 0.634136 0.167789 0.074 Uiso 1 1 calc R U . . .
C16 C 0.5410(2) 0.67451(19) 0.25309(14) 0.0694(7) Uani 1 1 d . . . . .
H16A H 0.584677 0.717174 0.232973 0.104 Uiso 1 1 calc R U . . .
H16B H 0.554993 0.645191 0.304472 0.104 Uiso 1 1 calc R U . . .
H16C H 0.469124 0.707227 0.243483 0.104 Uiso 1 1 calc R U . . .
C17 C 0.36650(15) 0.36399(18) 0.48726(11) 0.0575(6) Uani 1 1 d D U . . .
H17 H 0.299998 0.398579 0.460513 0.069 Uiso 0.877(5) 1 calc R U P A 1
H17A H 0.303271 0.406906 0.460192 0.069 Uiso 0.123(5) 1 calc R U P A 2
C18 C 0.36770(18) 0.3849(3) 0.55486(13) 0.0801(9) Uani 1 1 d D . . . .
H18A H 0.428559 0.344488 0.585042 0.096 Uiso 1 1 calc R U . . .
H18B H 0.374227 0.448045 0.541740 0.096 Uiso 1 1 calc R U . . .
C19 C 0.27272(19) 0.3734(3) 0.59782(13) 0.0843(9) Uani 1 1 d . . . . .
H19A H 0.211765 0.411090 0.567751 0.127 Uiso 1 1 calc R U . . .
H19B H 0.276157 0.391865 0.638356 0.127 Uiso 1 1 calc R U . . .
H19C H 0.269151 0.309703 0.614976 0.127 Uiso 1 1 calc R U . . .
C22 C 0.02659(12) 0.41543(13) 0.31184(11) 0.0415(4) Uani 1 1 d . . . . .
C23 C 0.00329(14) 0.35015(14) 0.37452(12) 0.0507(5) Uani 1 1 d D U . . .
C24 C -0.07728(17) 0.31089(17) 0.37072(16) 0.0666(6) Uani 1 1 d . . . . .
H24 H -0.093697 0.265941 0.412242 0.080 Uiso 1 1 calc R U . . .
C25 C -0.13328(17) 0.33571(19) 0.30845(17) 0.0723(7) Uani 1 1 d . . . . .
H25 H -0.188186 0.308731 0.307608 0.087 Uiso 1 1 calc R U . . .
C26 C -0.10967(14) 0.39923(18) 0.24788(14) 0.0606(6) Uani 1 1 d . . . . .
H26 H -0.148829 0.416086 0.205227 0.073 Uiso 1 1 calc R U . . .
C27 C -0.02905(13) 0.43989(15) 0.24744(11) 0.0473(5) Uani 1 1 d . . . . .
C33 C -0.00300(13) 0.50631(16) 0.17905(11) 0.0510(5) Uani 1 1 d . . . . .
H33 H 0.039898 0.540620 0.192420 0.061 Uiso 1 1 calc R U . . .
C34 C -0.09709(16) 0.57766(19) 0.13587(14) 0.0668(6) Uani 1 1 d . . . . .
H34A H -0.134589 0.548781 0.113259 0.080 Uiso 1 1 calc R U . . .
H34B H -0.143463 0.599027 0.168601 0.080 Uiso 1 1 calc R U . . .
C35 C -0.0684(2) 0.6586(2) 0.07880(17) 0.0912(9) Uani 1 1 d . . . . .
H35A H -0.026290 0.638476 0.044362 0.137 Uiso 1 1 calc R U . . .
H35B H -0.029813 0.686678 0.100714 0.137 Uiso 1 1 calc R U . . .
H35C H -0.130599 0.702886 0.054572 0.137 Uiso 1 1 calc R U . . .
C36 C 0.06438(15) 0.45772(19) 0.13426(12) 0.0608(6) Uani 1 1 d . . . . .
H36A H 0.087215 0.503967 0.093310 0.073 Uiso 1 1 calc R U . . .
H36B H 0.126093 0.417392 0.163504 0.073 Uiso 1 1 calc R U . . .
C37 C 0.01386(18) 0.4011(3) 0.10591(18) 0.0900(11) Uani 1 1 d . . . . .
H37A H -0.042484 0.441134 0.072164 0.135 Uiso 1 1 calc R U . . .
H37B H -0.012584 0.356991 0.145525 0.135 Uiso 1 1 calc R U . . .
H37C H 0.064506 0.369043 0.081998 0.135 Uiso 1 1 calc R U . . .
C38 C 0.18906(14) 0.23066(13) 0.28190(11) 0.0454(4) Uani 1 1 d . . . . .
H38A H 0.198718 0.263245 0.312318 0.068 Uiso 1 1 calc R U . . .
H38B H 0.181314 0.169952 0.311509 0.068 Uiso 1 1 calc R U . . .
H38C H 0.127619 0.263833 0.251049 0.068 Uiso 1 1 calc R U . . .
C39 C 0.28049(13) 0.22288(12) 0.23708(9) 0.0375(4) Uani 1 1 d . . . . .
C40 C 0.30153(15) 0.15807(13) 0.20668(10) 0.0434(4) Uani 1 1 d . . . . .
H40 H 0.360713 0.158085 0.179305 0.052 Uiso 1 1 calc R U . . .
C41 C 0.24779(15) 0.09046(13) 0.20997(11) 0.0467(4) Uani 1 1 d D . . . .
C42 C 0.29822(17) 0.02880(15) 0.17114(12) 0.0543(5) Uani 1 1 d . . . . .
H42A H 0.368083 -0.001341 0.190661 0.081 Uiso 1 1 calc R U . . .
H42B H 0.300005 0.064772 0.120550 0.081 Uiso 1 1 calc R U . . .
H42C H 0.259139 -0.016856 0.177118 0.081 Uiso 1 1 calc R U . . .
C43 C 0.43169(12) 0.26935(12) 0.19569(9) 0.0367(4) Uani 1 1 d . . . . .
C44 C 0.43789(13) 0.31794(13) 0.12277(9) 0.0412(4) Uani 1 1 d . . . . .
C45 C 0.53123(14) 0.30124(15) 0.09114(10) 0.0487(4) Uani 1 1 d . . . . .
H45 H 0.536847 0.334416 0.042190 0.058 Uiso 1 1 calc R U . . .
C46 C 0.61510(14) 0.23778(16) 0.12941(12) 0.0530(5) Uani 1 1 d . . . . .
H46 H 0.677280 0.226540 0.106636 0.064 Uiso 1 1 calc R U . . .
C47 C 0.60866(14) 0.19076(14) 0.20062(11) 0.0499(5) Uani 1 1 d . . . . .
H47 H 0.667048 0.147334 0.226595 0.060 Uiso 1 1 calc R U . . .
C48 C 0.51864(14) 0.20525(13) 0.23561(10) 0.0421(4) Uani 1 1 d D . . . .
C49 C 0.34452(13) 0.38448(14) 0.07804(10) 0.0440(4) Uani 1 1 d . . . . .
H49 H 0.297140 0.402934 0.112249 0.053 Uiso 1 1 calc R U . . .
C50 C 0.36740(15) 0.47171(14) 0.02561(11) 0.0503(5) Uani 1 1 d . . . . .
H50A H 0.402377 0.498317 0.051740 0.060 Uiso 1 1 calc R U . . .
H50B H 0.415185 0.456678 -0.009127 0.060 Uiso 1 1 calc R U . . .
C51 C 0.27427(15) 0.54220(14) -0.01445(10) 0.0473(4) Uani 1 1 d . . . . .
H51A H 0.294556 0.597901 -0.043730 0.071 Uiso 1 1 calc R U . . .
H51B H 0.224475 0.555025 0.019395 0.071 Uiso 1 1 calc R U . . .
H51C H 0.243490 0.519307 -0.044947 0.071 Uiso 1 1 calc R U . . .
C52 C 0.28647(14) 0.33877(15) 0.04428(11) 0.0490(4) Uani 1 1 d . . . . .
H52A H 0.265295 0.288354 0.082408 0.059 Uiso 1 1 calc R U . . .
H52B H 0.223702 0.383145 0.019337 0.059 Uiso 1 1 calc R U . . .
C53 C 0.34728(19) 0.3020(3) -0.00775(16) 0.0835(9) Uani 1 1 d . . . . .
H53A H 0.381999 0.347260 -0.039156 0.125 Uiso 1 1 calc R U . . .
H53B H 0.301074 0.288401 -0.036115 0.125 Uiso 1 1 calc R U . . .
H53C H 0.398114 0.246555 0.018351 0.125 Uiso 1 1 calc R U . . .
C75 C 0.24453(13) 0.55608(14) 0.17013(10) 0.0420(4) Uani 1 1 d . . . . .
N4A N 0.1800(11) 0.0724(12) 0.2590(8) 0.072(2) Uani 0.246(2) 1 d D U P B 2
C20A C 0.349(2) 0.2710(11) 0.4991(16) 0.064(5) Uani 0.123(5) 1 d D U P A 2
H20A H 0.290329 0.263326 0.530302 0.076 Uiso 0.123(5) 1 calc R U P A 2
H20B H 0.326442 0.272864 0.452614 0.076 Uiso 0.123(5) 1 calc R U P A 2
C21A C 0.4313(13) 0.1873(13) 0.5293(9) 0.058(4) Uani 0.123(5) 1 d D U P A 2
H21A H 0.494703 0.196492 0.505117 0.087 Uiso 0.123(5) 1 calc R U P A 2
H21B H 0.411533 0.136662 0.522726 0.087 Uiso 0.123(5) 1 calc R U P A 2
H21C H 0.442048 0.173599 0.580107 0.087 Uiso 0.123(5) 1 calc R U P A 2
C28A C 0.0666(15) 0.3208(9) 0.4419(7) 0.056(3) Uani 0.451(7) 1 d D U P C 2
H28A H 0.137895 0.327613 0.430291 0.067 Uiso 0.451(7) 1 calc R U P C 2
C29A C 0.0184(13) 0.3801(8) 0.4832(11) 0.056(2) Uani 0.451(7) 1 d D U P C 2
H29A H 0.060037 0.360424 0.527652 0.067 Uiso 0.451(7) 1 calc R U P C 2
H29B H 0.022062 0.443196 0.454987 0.067 Uiso 0.451(7) 1 calc R U P C 2
C30A C -0.0915(13) 0.3798(9) 0.5023(11) 0.063(3) Uani 0.451(7) 1 d D U P C 2
H30A H -0.134367 0.401077 0.458832 0.095 Uiso 0.451(7) 1 calc R U P C 2
H30B H -0.115129 0.420095 0.528655 0.095 Uiso 0.451(7) 1 calc R U P C 2
H30C H -0.096278 0.318180 0.531780 0.095 Uiso 0.451(7) 1 calc R U P C 2
C31A C 0.0673(7) 0.2197(6) 0.4808(4) 0.0649(19) Uani 0.451(7) 1 d D U P C 2
H31A H -0.003596 0.213041 0.490898 0.078 Uiso 0.451(7) 1 calc R U P C 2
H31B H 0.095967 0.185375 0.450148 0.078 Uiso 0.451(7) 1 calc R U P C 2
C32A C 0.1305(4) 0.1818(5) 0.5495(3) 0.077(2) Uani 0.451(7) 1 d D U P C 2
H32A H 0.200433 0.189043 0.539409 0.116 Uiso 0.451(7) 1 calc R U P C 2
H32B H 0.131618 0.117413 0.573170 0.116 Uiso 0.451(7) 1 calc R U P C 2
H32C H 0.100545 0.214508 0.580434 0.116 Uiso 0.451(7) 1 calc R U P C 2
C54A C 0.5102(12) 0.1485(8) 0.3143(5) 0.047(2) Uani 0.459(5) 1 d D U P D 2
H54A H 0.448252 0.183997 0.329118 0.056 Uiso 0.459(5) 1 calc R U P D 2
C55A C 0.5963(4) 0.1391(5) 0.3657(3) 0.0497(13) Uani 0.459(5) 1 d D U P D 2
H55A H 0.574495 0.113370 0.414846 0.060 Uiso 0.459(5) 1 calc R U P D 2
H55B H 0.657311 0.095192 0.359780 0.060 Uiso 0.459(5) 1 calc R U P D 2
C56A C 0.6265(4) 0.2253(4) 0.3565(3) 0.0601(14) Uani 0.459(5) 1 d D U P D 2
H56A H 0.652363 0.249698 0.309010 0.090 Uiso 0.459(5) 1 calc R U P D 2
H56B H 0.680015 0.212954 0.392282 0.090 Uiso 0.459(5) 1 calc R U P D 2
H56C H 0.566910 0.269520 0.362299 0.090 Uiso 0.459(5) 1 calc R U P D 2
C57A C 0.4870(6) 0.0542(4) 0.3313(3) 0.0629(15) Uani 0.459(5) 1 d D U P D 2
H57A H 0.439719 0.059292 0.293353 0.075 Uiso 0.459(5) 1 calc R U P D 2
H57B H 0.551536 0.011408 0.329062 0.075 Uiso 0.459(5) 1 calc R U P D 2
C58A C 0.4414(8) 0.0132(6) 0.4018(3) 0.102(3) Uani 0.459(5) 1 d D U P D 2
H58A H 0.374917 0.052441 0.403805 0.154 Uiso 0.459(5) 1 calc R U P D 2
H58B H 0.487167 0.007232 0.440233 0.154 Uiso 0.459(5) 1 calc R U P D 2
H58C H 0.432410 -0.046705 0.407003 0.154 Uiso 0.459(5) 1 calc R U P D 2
C59A C 0.1336(11) -0.0003(10) 0.2663(9) 0.068(2) Uani 0.246(2) 1 d D U P B 2
C60A C 0.0385(9) 0.0151(7) 0.2356(8) 0.077(2) Uani 0.246(2) 1 d D U P B 2
C61A C -0.0050(9) -0.0596(8) 0.2469(8) 0.074(2) Uani 0.246(2) 1 d D U P B 2
H61A H -0.066642 -0.050612 0.221619 0.089 Uiso 0.246(2) 1 calc R U P B 2
C62A C 0.0397(10) -0.1445(8) 0.2935(8) 0.063(2) Uani 0.246(2) 1 d D U P B 2
H62A H 0.006586 -0.192893 0.303601 0.076 Uiso 0.246(2) 1 calc R U P B 2
C63A C 0.1313(11) -0.1583(9) 0.3247(9) 0.082(2) Uani 0.246(2) 1 d D U P B 2
H63A H 0.163803 -0.217282 0.356017 0.099 Uiso 0.246(2) 1 calc R U P B 2
C64A C 0.1796(10) -0.0868(8) 0.3117(8) 0.079(2) Uani 0.246(2) 1 d D U P B 2
C65A C -0.0260(9) 0.1127(7) 0.2051(7) 0.092(2) Uani 0.246(2) 1 d D U P B 2
H65A H 0.023747 0.150036 0.203533 0.111 Uiso 0.246(2) 1 calc R U P B 2
C66A C -0.0554(14) 0.1387(12) 0.1279(7) 0.094(3) Uani 0.246(2) 1 d D U P B 2
H66A H -0.091819 0.203325 0.108492 0.112 Uiso 0.246(2) 1 calc R U P B 2
H66B H -0.103042 0.102536 0.124184 0.112 Uiso 0.246(2) 1 calc R U P B 2
C67A C 0.0369(14) 0.1234(17) 0.0833(12) 0.138(5) Uani 0.246(2) 1 d D U P B 2
H67A H 0.041677 0.067370 0.074657 0.207 Uiso 0.246(2) 1 calc R U P B 2
H67B H 0.099214 0.118666 0.108761 0.207 Uiso 0.246(2) 1 calc R U P B 2
H67C H 0.028822 0.174546 0.037839 0.207 Uiso 0.246(2) 1 calc R U P B 2
C68A C -0.1076(10) 0.1388(9) 0.2528(7) 0.087(3) Uani 0.246(2) 1 d D U P B 2
H68A H -0.132954 0.205427 0.232404 0.105 Uiso 0.246(2) 1 calc R U P B 2
H68B H -0.165400 0.112369 0.249646 0.105 Uiso 0.246(2) 1 calc R U P B 2
C69A C -0.0827(12) 0.1137(11) 0.3289(8) 0.117(4) Uani 0.246(2) 1 d D U P B 2
H69A H -0.023441 0.136355 0.334010 0.175 Uiso 0.246(2) 1 calc R U P B 2
H69B H -0.066711 0.047599 0.352279 0.175 Uiso 0.246(2) 1 calc R U P B 2
H69C H -0.141281 0.140418 0.350898 0.175 Uiso 0.246(2) 1 calc R U P B 2
C70A C 0.2908(10) -0.1055(10) 0.3350(7) 0.107(3) Uani 0.246(2) 1 d D U P B 2
H70A H 0.311504 -0.046423 0.317517 0.128 Uiso 0.246(2) 1 calc R U P B 2
C71A C 0.2728(14) -0.1295(11) 0.4122(8) 0.099(3) Uani 0.246(2) 1 d D U P B 2
H71A H 0.341262 -0.144944 0.435418 0.119 Uiso 0.246(2) 1 calc R U P B 2
H71B H 0.250347 -0.186985 0.427182 0.119 Uiso 0.246(2) 1 calc R U P B 2
C72A C 0.2039(14) -0.0731(13) 0.4477(9) 0.127(5) Uani 0.246(2) 1 d D U P B 2
H72A H 0.162347 -0.019076 0.411600 0.191 Uiso 0.246(2) 1 calc R U P B 2
H72B H 0.245181 -0.054689 0.475892 0.191 Uiso 0.246(2) 1 calc R U P B 2
H72C H 0.159030 -0.108548 0.478861 0.191 Uiso 0.246(2) 1 calc R U P B 2
C73A C 0.3714(12) -0.1730(12) 0.3134(10) 0.104(4) Uani 0.246(2) 1 d D U P B 2
H73A H 0.372809 -0.234306 0.348593 0.125 Uiso 0.246(2) 1 calc R U P B 2
H73B H 0.347867 -0.171440 0.267276 0.125 Uiso 0.246(2) 1 calc R U P B 2
C74A C 0.4761(14) -0.1623(16) 0.3063(12) 0.162(7) Uani 0.246(2) 1 d D U P B 2
H74A H 0.478517 -0.105954 0.266831 0.244 Uiso 0.246(2) 1 calc R U P B 2
H74B H 0.519995 -0.213690 0.297103 0.244 Uiso 0.246(2) 1 calc R U P B 2
H74C H 0.500097 -0.159947 0.350348 0.244 Uiso 0.246(2) 1 calc R U P B 2
C76A C 0.2146(13) 0.7247(10) 0.0970(9) 0.057(3) Uani 0.159(3) 1 d D U P E 2
H76A H 0.159530 0.751012 0.058583 0.068 Uiso 0.159(3) 1 calc R U P E 2
C77A C 0.3172(13) 0.7402(9) 0.0660(9) 0.054(3) Uani 0.159(3) 1 d D U P E 2
H77A H 0.370432 0.717501 0.104623 0.064 Uiso 0.159(3) 1 calc R U P E 2
H77B H 0.338028 0.707166 0.033374 0.064 Uiso 0.159(3) 1 calc R U P E 2
C78A C 0.3057(14) 0.8409(9) 0.0262(8) 0.073(3) Uani 0.159(3) 1 d D U P E 2
H78A H 0.251746 0.864083 -0.011907 0.087 Uiso 0.159(3) 1 calc R U P E 2
H78B H 0.370672 0.852850 0.004472 0.087 Uiso 0.159(3) 1 calc R U P E 2
C79A C 0.2771(12) 0.8876(10) 0.0795(8) 0.068(3) Uani 0.159(3) 1 d D U P E 2
H79A H 0.269530 0.953581 0.054976 0.082 Uiso 0.159(3) 1 calc R U P E 2
H79B H 0.332789 0.865253 0.116390 0.082 Uiso 0.159(3) 1 calc R U P E 2
C80A C 0.1772(11) 0.8700(9) 0.1151(8) 0.065(3) Uani 0.159(3) 1 d D U P E 2
H80A H 0.160813 0.901107 0.149362 0.079 Uiso 0.159(3) 1 calc R U P E 2
H80B H 0.120455 0.894170 0.078814 0.079 Uiso 0.159(3) 1 calc R U P E 2
C81A C 0.1893(15) 0.7687(9) 0.1533(8) 0.053(3) Uani 0.159(3) 1 d D U P E 2
H81A H 0.125374 0.756032 0.176337 0.064 Uiso 0.159(3) 1 calc R U P E 2
H81B H 0.245204 0.744288 0.190223 0.064 Uiso 0.159(3) 1 calc R U P E 2
N4 N 0.1601(3) 0.0847(3) 0.23836(19) 0.0557(9) Uani 0.754(2) 1 d D U P B 1
C20 C 0.3757(4) 0.2644(3) 0.5032(3) 0.0753(12) Uani 0.877(5) 1 d D U P A 1
H20C H 0.444903 0.230539 0.524215 0.090 Uiso 0.877(5) 1 calc R U P A 1
H20D H 0.325925 0.243373 0.539229 0.090 Uiso 0.877(5) 1 calc R U P A 1
C21 C 0.3578(2) 0.2415(2) 0.43975(16) 0.0719(9) Uani 0.877(5) 1 d D U P A 1
H21D H 0.408134 0.260190 0.404280 0.108 Uiso 0.877(5) 1 calc R U P A 1
H21E H 0.288856 0.273488 0.419114 0.108 Uiso 0.877(5) 1 calc R U P A 1
H21F H 0.364889 0.176090 0.454638 0.108 Uiso 0.877(5) 1 calc R U P A 1
C28 C 0.0555(11) 0.3306(7) 0.4469(5) 0.056(2) Uani 0.549(7) 1 d D U P C 1
H28 H 0.126331 0.338436 0.435066 0.067 Uiso 0.549(7) 1 calc R U P C 1
C29 C 0.0102(10) 0.4024(6) 0.4801(8) 0.0529(18) Uani 0.549(7) 1 d D U P C 1
H29C H 0.050361 0.387763 0.524289 0.064 Uiso 0.549(7) 1 calc R U P C 1
H29D H 0.017700 0.462326 0.446854 0.064 Uiso 0.549(7) 1 calc R U P C 1
C30 C -0.1018(9) 0.4088(8) 0.4974(9) 0.062(2) Uani 0.549(7) 1 d D U P C 1
H30D H -0.143032 0.427501 0.453588 0.092 Uiso 0.549(7) 1 calc R U P C 1
H30E H -0.124069 0.453561 0.519994 0.092 Uiso 0.549(7) 1 calc R U P C 1
H30F H -0.110422 0.349612 0.529835 0.092 Uiso 0.549(7) 1 calc R U P C 1
C31 C 0.0714(6) 0.2335(4) 0.5054(4) 0.0678(17) Uani 0.549(7) 1 d D U P C 1
H31C H 0.110566 0.231472 0.546339 0.081 Uiso 0.549(7) 1 calc R U P C 1
H31D H 0.003696 0.222803 0.522094 0.081 Uiso 0.549(7) 1 calc R U P C 1
C32 C 0.1266(5) 0.1574(4) 0.4817(3) 0.0833(18) Uani 0.549(7) 1 d D U P C 1
H32D H 0.088167 0.158098 0.441578 0.125 Uiso 0.549(7) 1 calc R U P C 1
H32E H 0.132389 0.099215 0.521032 0.125 Uiso 0.549(7) 1 calc R U P C 1
H32F H 0.195080 0.165628 0.467101 0.125 Uiso 0.549(7) 1 calc R U P C 1
C54 C 0.5187(10) 0.1541(6) 0.3143(5) 0.049(2) Uani 0.541(5) 1 d D U P D 1
H54 H 0.446846 0.165193 0.329742 0.059 Uiso 0.541(5) 1 calc R U P D 1
C55 C 0.5832(4) 0.1861(4) 0.3552(3) 0.0537(12) Uani 0.541(5) 1 d D U P D 1
H55C H 0.562086 0.253022 0.337026 0.064 Uiso 0.541(5) 1 calc R U P D 1
H55D H 0.563391 0.164582 0.405229 0.064 Uiso 0.541(5) 1 calc R U P D 1
C56 C 0.6960(3) 0.1613(4) 0.3560(3) 0.0695(14) Uani 0.541(5) 1 d D U P D 1
H56D H 0.723927 0.182120 0.389146 0.104 Uiso 0.541(5) 1 calc R U P D 1
H56E H 0.719064 0.189983 0.308261 0.104 Uiso 0.541(5) 1 calc R U P D 1
H56F H 0.719816 0.095361 0.371079 0.104 Uiso 0.541(5) 1 calc R U P D 1
C57 C 0.5563(4) 0.0517(3) 0.3266(2) 0.0546(10) Uani 0.541(5) 1 d D U P D 1
H57C H 0.520203 0.037362 0.292282 0.066 Uiso 0.541(5) 1 calc R U P D 1
H57D H 0.630394 0.037592 0.318590 0.066 Uiso 0.541(5) 1 calc R U P D 1
C58 C 0.5362(6) -0.0057(4) 0.4020(3) 0.0881(18) Uani 0.541(5) 1 d D U P D 1
H58D H 0.464467 0.013985 0.411852 0.132 Uiso 0.541(5) 1 calc R U P D 1
H58E H 0.580315 0.001380 0.435610 0.132 Uiso 0.541(5) 1 calc R U P D 1
H58F H 0.550811 -0.069516 0.407058 0.132 Uiso 0.541(5) 1 calc R U P D 1
C59 C 0.1139(3) 0.0137(3) 0.2432(2) 0.0611(10) Uani 0.754(2) 1 d D U P B 1
C60 C 0.0436(2) 0.0241(2) 0.1891(2) 0.0656(8) Uani 0.754(2) 1 d D U P B 1
C61 C -0.0049(3) -0.0469(3) 0.1997(3) 0.0728(9) Uani 0.754(2) 1 d D U P B 1
H61 H -0.052987 -0.041103 0.164553 0.087 Uiso 0.754(2) 1 calc R U P B 1
C62 C 0.0150(4) -0.1241(3) 0.2592(3) 0.0747(11) Uani 0.754(2) 1 d D U P B 1
H62 H -0.015284 -0.172761 0.263635 0.090 Uiso 0.754(2) 1 calc R U P B 1
C63 C 0.0790(4) -0.1307(3) 0.3122(3) 0.0762(10) Uani 0.754(2) 1 d D U P B 1
H63 H 0.089711 -0.182986 0.354530 0.091 Uiso 0.754(2) 1 calc R U P B 1
C64 C 0.1293(3) -0.0619(3) 0.3058(2) 0.0673(9) Uani 0.754(2) 1 d D U P B 1
C65 C 0.0125(3) 0.1116(3) 0.1256(3) 0.0775(10) Uani 0.754(2) 1 d D U P B 1
H65 H 0.062700 0.148627 0.123761 0.093 Uiso 0.754(2) 1 calc R U P B 1
C66 C 0.0117(3) 0.1009(3) 0.0525(3) 0.0906(12) Uani 0.754(2) 1 d D U P B 1
H66C H -0.037759 0.064422 0.053059 0.109 Uiso 0.754(2) 1 calc R U P B 1
H66D H -0.012833 0.161597 0.015360 0.109 Uiso 0.754(2) 1 calc R U P B 1
C67 C 0.1102(3) 0.0585(3) 0.0332(3) 0.0963(13) Uani 0.754(2) 1 d D U P B 1
H67D H 0.135829 -0.001414 0.069907 0.144 Uiso 0.754(2) 1 calc R U P B 1
H67E H 0.158670 0.096233 0.029126 0.144 Uiso 0.754(2) 1 calc R U P B 1
H67F H 0.102664 0.051925 -0.012321 0.144 Uiso 0.754(2) 1 calc R U P B 1
C68 C -0.0928(3) 0.1660(3) 0.1349(3) 0.0845(12) Uani 0.754(2) 1 d D U P B 1
H68C H -0.109044 0.223935 0.093802 0.101 Uiso 0.754(2) 1 calc R U P B 1
H68D H -0.144275 0.131920 0.134005 0.101 Uiso 0.754(2) 1 calc R U P B 1
C69 C -0.1031(3) 0.1858(3) 0.1995(3) 0.0880(12) Uani 0.754(2) 1 d D U P B 1
H69D H -0.168074 0.229372 0.196930 0.132 Uiso 0.754(2) 1 calc R U P B 1
H69E H -0.046532 0.211629 0.204646 0.132 Uiso 0.754(2) 1 calc R U P B 1
H69F H -0.101457 0.129866 0.240376 0.132 Uiso 0.754(2) 1 calc R U P B 1
C70 C 0.1926(3) -0.0670(2) 0.36745(18) 0.0721(9) Uani 0.754(2) 1 d D U P B 1
H70 H 0.224955 -0.014062 0.349916 0.086 Uiso 0.754(2) 1 calc R U P B 1
C71 C 0.1193(4) -0.0535(3) 0.4267(2) 0.0901(11) Uani 0.754(2) 1 d D U P B 1
H71C H 0.095007 -0.109530 0.450406 0.108 Uiso 0.754(2) 1 calc R U P B 1
H71D H 0.158978 -0.045205 0.462765 0.108 Uiso 0.754(2) 1 calc R U P B 1
C72 C 0.0262(4) 0.0265(3) 0.4015(3) 0.1139(17) Uani 0.754(2) 1 d D U P B 1
H72D H -0.005793 0.038309 0.442519 0.171 Uiso 0.754(2) 1 calc R U P B 1
H72E H -0.023037 0.011940 0.375966 0.171 Uiso 0.754(2) 1 calc R U P B 1
H72F H 0.047799 0.080322 0.369727 0.171 Uiso 0.754(2) 1 calc R U P B 1
C73 C 0.2805(4) -0.1530(3) 0.3943(2) 0.0761(10) Uani 0.754(2) 1 d D U P B 1
H73C H 0.314556 -0.153485 0.436663 0.091 Uiso 0.754(2) 1 calc R U P B 1
H73D H 0.250692 -0.206690 0.409390 0.091 Uiso 0.754(2) 1 calc R U P B 1
C74 C 0.3602(4) -0.1621(3) 0.34102(19) 0.0704(10) Uani 0.754(2) 1 d D U P B 1
H74D H 0.411864 -0.218847 0.362210 0.106 Uiso 0.754(2) 1 calc R U P B 1
H74E H 0.392813 -0.110932 0.327313 0.106 Uiso 0.754(2) 1 calc R U P B 1
H74F H 0.327704 -0.162523 0.298936 0.106 Uiso 0.754(2) 1 calc R U P B 1
C76 C 0.1844(2) 0.7250(2) 0.08606(17) 0.0525(8) Uani 0.841(3) 1 d D U P E 1
H76 H 0.125673 0.729311 0.055676 0.063 Uiso 0.841(3) 1 calc R U P E 1
C77 C 0.2700(3) 0.75565(19) 0.03829(15) 0.0572(7) Uani 0.841(3) 1 d D U P E 1
H77C H 0.296310 0.712215 0.014371 0.069 Uiso 0.841(3) 1 calc R U P E 1
H77D H 0.241898 0.815540 0.001145 0.069 Uiso 0.841(3) 1 calc R U P E 1
C78 C 0.3573(2) 0.76236(19) 0.07840(16) 0.0572(7) Uani 0.841(3) 1 d D U P E 1
H78C H 0.408653 0.785698 0.044703 0.069 Uiso 0.841(3) 1 calc R U P E 1
H78D H 0.390675 0.701397 0.112116 0.069 Uiso 0.841(3) 1 calc R U P E 1
C79 C 0.3189(2) 0.82555(18) 0.11911(15) 0.0544(6) Uani 0.841(3) 1 d D U P E 1
H79C H 0.376607 0.827511 0.146474 0.065 Uiso 0.841(3) 1 calc R U P E 1
H79D H 0.290201 0.887643 0.085173 0.065 Uiso 0.841(3) 1 calc R U P E 1
C80 C 0.2369(2) 0.79232(18) 0.16956(14) 0.0513(6) Uani 0.841(3) 1 d D U P E 1
H80C H 0.210886 0.835154 0.194036 0.062 Uiso 0.841(3) 1 calc R U P E 1
H80D H 0.267570 0.732554 0.206029 0.062 Uiso 0.841(3) 1 calc R U P E 1
C81 C 0.1478(2) 0.78400(19) 0.13002(17) 0.0519(6) Uani 0.841(3) 1 d D U P E 1
H81C H 0.099266 0.757406 0.164808 0.062 Uiso 0.841(3) 1 calc R U P E 1
H81D H 0.111118 0.845107 0.098389 0.062 Uiso 0.841(3) 1 calc R U P E 1

loop_
_atom_site_aniso_label
_atom_site_aniso_U_11
_atom_site_aniso_U_22
_atom_site_aniso_U_33
_atom_site_aniso_U_23
_atom_site_aniso_U_13
_atom_site_aniso_U_12
Ca1 0.02181(16) 0.04667(19) 0.03973(18) -0.02064(14) -0.00019(12) -0.01198(12)
N1 0.0253(7) 0.0668(10) 0.0393(7) -0.0272(7) 0.0006(5) -0.0186(6)
N2 0.0219(6) 0.0503(8) 0.0426(7) -0.0213(6) 0.0007(5) -0.0138(6)
N3 0.0320(7) 0.0443(8) 0.0359(7) -0.0172(6) -0.0004(5) -0.0125(6)
N5 0.0459(9) 0.0498(9) 0.0475(9) -0.0245(8) 0.0015(7) -0.0139(7)
C1 0.0428(10) 0.0888(15) 0.0650(13) -0.0493(12) 0.0097(9) -0.0338(10)
C2 0.0339(8) 0.0665(11) 0.0412(9) -0.0295(9) 0.0065(7) -0.0246(8)
C3 0.0341(8) 0.0549(10) 0.0438(9) -0.0267(8) 0.0048(7) -0.0172(7)
C4 0.0269(8) 0.0533(10) 0.0371(8) -0.0223(7) 0.0011(6) -0.0120(7)
C5 0.0303(8) 0.0588(11) 0.0564(11) -0.0309(9) 0.0010(8) -0.0098(8)
C6 0.0287(8) 0.0783(13) 0.0440(10) -0.0320(9) -0.0006(7) -0.0206(8)
C7 0.0294(8) 0.0795(13) 0.0507(10) -0.0339(10) 0.0012(7) -0.0239(9)
C8 0.0310(9) 0.0998(17) 0.0533(11) -0.0336(12) 0.0016(8) -0.0278(10)
C9 0.0300(10) 0.121(2) 0.0577(13) -0.0309(13) -0.0069(9) -0.0265(11)
C10 0.0374(10) 0.115(2) 0.0457(11) -0.0241(12) -0.0067(8) -0.0251(12)
C11 0.0327(9) 0.0955(16) 0.0435(10) -0.0296(10) -0.0022(8) -0.0239(10)
C12 0.0308(9) 0.0730(13) 0.0517(11) -0.0278(10) 0.0026(7) -0.0229(8)
C13 0.0331(9) 0.0786(14) 0.0464(10) -0.0275(10) 0.0032(7) -0.0219(9)
C14 0.0358(10) 0.0920(16) 0.0522(11) -0.0343(11) 0.0070(8) -0.0210(10)
C15 0.0438(11) 0.0896(16) 0.0615(13) -0.0289(12) 0.0051(9) -0.0348(11)
C16 0.0679(15) 0.0888(17) 0.0620(14) -0.0242(13) 0.0026(11) -0.0434(13)
C17 0.0371(10) 0.0988(17) 0.0394(10) -0.0230(10) -0.0023(8) -0.0242(10)
C18 0.0444(12) 0.163(3) 0.0501(12) -0.0515(16) 0.0038(10) -0.0364(15)
C19 0.0490(13) 0.162(3) 0.0532(13) -0.0489(17) 0.0075(10) -0.0321(16)
C22 0.0208(7) 0.0544(10) 0.0608(11) -0.0320(9) 0.0044(7) -0.0129(7)
C23 0.0304(9) 0.0593(11) 0.0703(13) -0.0283(10) 0.0083(8) -0.0191(8)
C24 0.0430(11) 0.0719(14) 0.1003(19) -0.0389(14) 0.0187(12) -0.0333(11)
C25 0.0389(11) 0.0939(18) 0.117(2) -0.0632(17) 0.0120(12) -0.0375(12)
C26 0.0287(9) 0.0911(16) 0.0897(16) -0.0598(14) 0.0052(10) -0.0228(10)
C27 0.0218(7) 0.0704(12) 0.0668(12) -0.0436(10) 0.0017(7) -0.0124(8)
C33 0.0282(8) 0.0822(14) 0.0556(11) -0.0387(11) -0.0055(8) -0.0137(9)
C34 0.0378(10) 0.0967(18) 0.0743(15) -0.0422(14) -0.0165(10) -0.0101(11)
C35 0.0713(18) 0.110(2) 0.086(2) -0.0252(18) -0.0319(15) -0.0184(16)
C36 0.0316(9) 0.1075(18) 0.0615(13) -0.0510(13) -0.0020(8) -0.0164(10)
C37 0.0423(12) 0.166(3) 0.111(2) -0.109(2) 0.0031(13) -0.0217(15)
C38 0.0402(9) 0.0504(10) 0.0538(11) -0.0262(9) 0.0113(8) -0.0161(8)
C39 0.0368(8) 0.0418(9) 0.0374(8) -0.0156(7) 0.0035(7) -0.0142(7)
C40 0.0441(10) 0.0495(10) 0.0453(10) -0.0223(8) 0.0142(8) -0.0215(8)
C41 0.0465(10) 0.0472(10) 0.0559(11) -0.0256(9) 0.0152(8) -0.0204(8)
C42 0.0577(12) 0.0617(12) 0.0646(13) -0.0392(11) 0.0227(10) -0.0310(10)
C43 0.0314(8) 0.0455(9) 0.0393(9) -0.0192(7) -0.0028(7) -0.0135(7)
C44 0.0300(8) 0.0575(10) 0.0404(9) -0.0182(8) -0.0018(7) -0.0170(7)
C45 0.0342(9) 0.0731(13) 0.0434(10) -0.0219(9) 0.0016(7) -0.0203(9)
C46 0.0304(9) 0.0749(14) 0.0598(12) -0.0306(11) 0.0042(8) -0.0147(9)
C47 0.0318(9) 0.0580(11) 0.0614(12) -0.0240(10) -0.0086(8) -0.0075(8)
C48 0.0368(9) 0.0477(10) 0.0454(10) -0.0196(8) -0.0072(7) -0.0110(7)
C49 0.0311(8) 0.0624(11) 0.0379(9) -0.0130(8) -0.0016(7) -0.0180(8)
C50 0.0394(10) 0.0599(12) 0.0544(11) -0.0179(9) -0.0062(8) -0.0202(9)
C51 0.0455(10) 0.0552(11) 0.0437(10) -0.0171(8) -0.0003(8) -0.0175(8)
C52 0.0369(9) 0.0628(12) 0.0509(11) -0.0209(9) -0.0037(8) -0.0172(8)
C53 0.0472(13) 0.148(3) 0.0822(18) -0.0740(19) -0.0006(12) -0.0205(15)
C75 0.0355(9) 0.0561(11) 0.0423(9) -0.0248(9) 0.0006(7) -0.0143(8)
N4A 0.066(4) 0.071(4) 0.106(4) -0.050(4) 0.029(4) -0.041(3)
C20A 0.027(9) 0.091(7) 0.055(10) -0.008(8) 0.019(7) -0.014(6)
C21A 0.053(8) 0.072(8) 0.047(8) -0.012(7) 0.001(7) -0.028(7)
C28A 0.035(5) 0.060(4) 0.066(4) -0.016(3) 0.011(3) -0.012(3)
C29A 0.045(4) 0.067(5) 0.051(4) -0.009(4) 0.004(3) -0.025(4)
C30A 0.055(4) 0.082(6) 0.056(4) -0.029(5) 0.014(3) -0.017(5)
C31A 0.060(3) 0.068(4) 0.059(4) -0.010(3) -0.011(3) -0.020(3)
C32A 0.056(3) 0.094(4) 0.063(3) 0.004(3) -0.005(3) -0.033(3)
C54A 0.051(4) 0.056(4) 0.038(4) -0.014(3) -0.017(3) -0.023(3)
C55A 0.045(3) 0.063(3) 0.042(2) -0.013(3) -0.0063(19) -0.022(3)
C56A 0.043(3) 0.082(4) 0.063(3) -0.028(3) -0.001(2) -0.028(3)
C57A 0.086(4) 0.057(3) 0.048(2) -0.012(2) -0.016(3) -0.031(3)
C58A 0.177(8) 0.097(5) 0.052(3) -0.011(3) -0.001(4) -0.092(5)
C59A 0.062(4) 0.068(4) 0.105(4) -0.055(3) 0.029(3) -0.040(3)
C60A 0.067(4) 0.070(3) 0.110(4) -0.040(3) 0.012(4) -0.039(3)
C61A 0.059(4) 0.074(4) 0.110(4) -0.042(4) 0.009(4) -0.040(3)
C62A 0.060(4) 0.063(4) 0.093(5) -0.045(4) 0.026(4) -0.039(3)
C63A 0.071(4) 0.070(4) 0.118(4) -0.039(4) 0.014(4) -0.033(4)
C64A 0.071(4) 0.068(4) 0.114(4) -0.037(4) 0.015(4) -0.039(3)
C65A 0.075(4) 0.078(4) 0.129(4) -0.037(4) 0.008(4) -0.032(3)
C66A 0.074(5) 0.091(5) 0.128(5) -0.052(5) 0.014(5) -0.023(4)
C67A 0.110(9) 0.130(9) 0.159(9) -0.035(9) -0.023(8) -0.026(8)
C68A 0.062(4) 0.079(4) 0.127(5) -0.048(4) 0.013(4) -0.012(4)
C69A 0.093(7) 0.091(7) 0.162(9) -0.049(7) 0.033(7) -0.011(6)
C70A 0.099(5) 0.090(5) 0.121(5) -0.021(4) 0.019(5) -0.034(4)
C71A 0.098(5) 0.090(5) 0.115(5) -0.036(5) 0.028(5) -0.038(5)
C72A 0.118(9) 0.131(9) 0.109(8) -0.041(7) -0.018(8) 0.013(8)
C73A 0.099(6) 0.082(5) 0.128(6) -0.026(6) 0.022(6) -0.038(5)
C74A 0.153(13) 0.144(12) 0.144(12) 0.001(11) -0.010(11) -0.034(11)
C76A 0.065(6) 0.052(5) 0.065(5) -0.030(4) 0.006(5) -0.022(5)
C77A 0.056(5) 0.059(5) 0.056(5) -0.028(4) 0.014(5) -0.026(5)
C78A 0.077(5) 0.064(5) 0.072(5) -0.019(5) 0.012(5) -0.019(5)
C79A 0.079(5) 0.054(5) 0.071(5) -0.022(4) 0.011(5) -0.019(5)
C80A 0.075(5) 0.054(5) 0.073(5) -0.026(4) 0.007(5) -0.020(4)
C81A 0.061(5) 0.053(5) 0.060(5) -0.029(4) 0.001(5) -0.024(5)
N4 0.0497(17) 0.0565(17) 0.086(2) -0.0471(16) 0.0316(15) -0.0303(13)
C20 0.051(3) 0.110(3) 0.0558(18) -0.0137(19) 0.0100(17) -0.0291(19)
C21 0.0588(16) 0.090(2) 0.0686(18) -0.0319(15) 0.0253(13) -0.0192(14)
C28 0.027(3) 0.071(4) 0.061(3) -0.008(3) 0.008(3) -0.023(3)
C29 0.041(3) 0.075(4) 0.044(3) -0.016(4) 0.005(2) -0.024(3)
C30 0.040(3) 0.095(7) 0.064(4) -0.038(5) 0.014(3) -0.031(4)
C31 0.064(3) 0.078(3) 0.063(4) -0.013(3) 0.002(3) -0.038(2)
C32 0.096(4) 0.064(3) 0.090(4) -0.016(3) 0.002(3) -0.037(3)
C54 0.048(4) 0.046(3) 0.050(4) -0.017(3) -0.008(3) -0.002(3)
C55 0.056(3) 0.060(3) 0.044(2) -0.013(2) -0.0105(18) -0.018(3)
C56 0.054(3) 0.093(3) 0.062(3) -0.025(2) -0.007(2) -0.022(2)
C57 0.058(3) 0.051(2) 0.048(2) -0.0095(16) -0.0002(18) -0.0136(19)
C58 0.107(5) 0.058(3) 0.077(3) -0.001(2) 0.019(3) -0.018(3)
C59 0.056(2) 0.0594(18) 0.096(3) -0.0522(17) 0.0407(17) -0.0329(15)
C60 0.0435(14) 0.0716(18) 0.112(2) -0.0645(18) 0.0272(16) -0.0253(13)
C61 0.0507(16) 0.0719(19) 0.126(3) -0.065(2) 0.0291(18) -0.0295(14)
C62 0.068(2) 0.077(3) 0.117(3) -0.065(2) 0.039(2) -0.0460(19)
C63 0.082(2) 0.065(2) 0.107(3) -0.0480(18) 0.047(2) -0.0453(19)
C64 0.070(2) 0.0673(19) 0.096(2) -0.0551(17) 0.0427(18) -0.0396(16)
C65 0.0527(19) 0.074(2) 0.129(3) -0.061(2) 0.0209(19) -0.0234(16)
C66 0.086(3) 0.077(2) 0.121(3) -0.049(2) -0.014(2) -0.0155(19)
C67 0.096(3) 0.070(2) 0.113(3) -0.027(2) -0.027(3) -0.004(2)
C68 0.0472(19) 0.090(2) 0.143(3) -0.076(2) -0.006(2) -0.0106(17)
C69 0.0454(17) 0.104(3) 0.143(4) -0.080(3) 0.007(2) -0.0127(18)
C70 0.103(2) 0.0635(17) 0.0749(19) -0.0406(15) 0.0400(17) -0.0497(17)
C71 0.112(3) 0.087(2) 0.090(2) -0.043(2) 0.046(2) -0.048(2)
C72 0.129(4) 0.106(3) 0.132(4) -0.069(3) 0.075(3) -0.047(3)
C73 0.121(3) 0.073(2) 0.0605(19) -0.0378(16) 0.0290(19) -0.055(2)
C74 0.097(3) 0.071(2) 0.0562(19) -0.0290(17) 0.0109(18) -0.035(2)
C76 0.0552(16) 0.0466(13) 0.0583(16) -0.0219(11) -0.0094(13) -0.0099(12)
C77 0.0743(19) 0.0479(14) 0.0484(14) -0.0180(11) 0.0067(13) -0.0128(13)
C78 0.0532(15) 0.0511(14) 0.0656(16) -0.0200(12) 0.0155(12) -0.0138(12)
C79 0.0484(13) 0.0515(13) 0.0661(15) -0.0238(12) 0.0010(11) -0.0129(10)
C80 0.0482(13) 0.0556(13) 0.0607(14) -0.0327(12) 0.0045(11) -0.0137(11)
C81 0.0422(13) 0.0514(14) 0.0672(17) -0.0294(13) -0.0005(12) -0.0072(11)

loop_
_atom_type_symbol
_atom_type_description
_atom_type_scat_dispersion_real
_atom_type_scat_dispersion_imag
_atom_type_scat_source
C C 0.0181 0.0091 'International Tables Vol C Tables 4.2.6.8 and 6.1.1.4'
H H 0.0000 0.0000 'International Tables Vol C Tables 4.2.6.8 and 6.1.1.4'
Ca Ca 0.3641 1.2855 'International Tables Vol C Tables 4.2.6.8 and 6.1.1.4'
N N 0.0311 0.0180 'International Tables Vol C Tables 4.2.6.8 and 6.1.1.4'

loop_
_exptl_crystal_face_index_h
_exptl_crystal_face_index_k
_exptl_crystal_face_index_l
_exptl_crystal_face_perp_dist
0 1 0 0.1664
0 -1 0 0.1065
8 0 5 0.1628
-2 -1 -1 0.2660
1 2 0 0.2325
-1 1 -1 0.1616
0 -9 3 0.1019
0 1 2 0.1819
0 -4 -13 0.0958
1 0 -12 0.1078
8 0 -5 0.1828
3 -9 -3 0.1190
3 -1 11 0.0963
1 1 2 0.1361
0 0 1 0.0988
0 0 -1 0.1046
-3 -2 11 0.1235
-3 2 12 0.1308
2 -8 -10 0.1235
-6 -1 8 0.1827
-6 3 9 0.1953

loop_
_geom_angle_atom_site_label_1
_geom_angle_atom_site_label_2
_geom_angle_atom_site_label_3
_geom_angle
_geom_angle_site_symmetry_1
_geom_angle_site_symmetry_3
_geom_angle_publ_flag
N1 Ca1 N2 83.83(5) . . ?
N1 Ca1 N3 138.68(5) . . ?
N1 Ca1 C75 84.95(6) . . ?
N2 Ca1 N3 133.10(5) . . ?
N2 Ca1 C75 87.92(6) . . ?
N3 Ca1 C75 110.07(5) . . ?
C2 N1 Ca1 119.89(11) . . ?
C2 N1 C6 117.53(15) . . ?
C6 N1 Ca1 122.39(12) . . ?
C4 N2 Ca1 117.74(10) . . ?
C4 N2 C22 117.87(14) . . ?
C22 N2 Ca1 121.56(11) . . ?
C39 N3 Ca1 118.22(11) . . ?
C39 N3 C43 114.89(14) . . ?
C43 N3 Ca1 126.85(10) . . ?
C75 N5 C76A 164.8(8) . . ?
C75 N5 C76 175.8(2) . . ?
H1A C1 H1B 109.5 . . ?
H1A C1 H1C 109.5 . . ?
H1B C1 H1C 109.5 . . ?
C2 C1 H1A 109.5 . . ?
C2 C1 H1B 109.5 . . ?
C2 C1 H1C 109.5 . . ?
N1 C2 C1 120.05(16) . . ?
N1 C2 C3 125.28(16) . . ?
C3 C2 C1 114.65(18) . . ?
C2 C3 H3 113.8 . . ?
C2 C3 C4 132.37(18) . . ?
C4 C3 H3 113.8 . . ?
N2 C4 C3 125.54(15) . . ?
N2 C4 C5 120.67(14) . . ?
C3 C4 C5 113.79(16) . . ?
C4 C5 H5A 109.5 . . ?
C4 C5 H5B 109.5 . . ?
C4 C5 H5C 109.5 . . ?
H5A C5 H5B 109.5 . . ?
H5A C5 H5C 109.5 . . ?
H5B C5 H5C 109.5 . . ?
C7 C6 N1 120.27(17) . . ?
C11 C6 N1 118.78(16) . . ?
C11 C6 C7 120.93(16) . . ?
C6 C7 C12 121.10(16) . . ?
C8 C7 C6 117.96(19) . . ?
C8 C7 C12 120.93(17) . . ?
C7 C8 H8 119.3 . . ?
C9 C8 C7 121.43(19) . . ?
C9 C8 H8 119.3 . . ?
C8 C9 H9 120.0 . . ?
C8 C9 C10 120.03(19) . . ?
C10 C9 H9 120.0 . . ?
C9 C10 H10 119.5 . . ?
C9 C10 C11 121.1(2) . . ?
C11 C10 H10 119.5 . . ?
C6 C11 C10 118.54(18) . . ?
C6 C11 C17 122.03(16) . . ?
C10 C11 C17 119.41(19) . . ?
C7 C12 H12 106.6 . . ?
C7 C12 C13 111.30(18) . . ?
C7 C12 C15 114.80(16) . . ?
C13 C12 H12 106.6 . . ?
C13 C12 C15 110.45(17) . . ?
C15 C12 H12 106.6 . . ?
C12 C13 H13A 108.4 . . ?
C12 C13 H13B 108.4 . . ?
H13A C13 H13B 107.4 . . ?
C14 C13 C12 115.61(16) . . ?
C14 C13 H13A 108.4 . . ?
C14 C13 H13B 108.4 . . ?
C13 C14 H14A 109.5 . . ?
C13 C14 H14B 109.5 . . ?
C13 C14 H14C 109.5 . . ?
H14A C14 H14B 109.5 . . ?
H14A C14 H14C 109.5 . . ?
H14B C14 H14C 109.5 . . ?
C12 C15 H15A 108.9 . . ?
C12 C15 H15B 108.9 . . ?
H15A C15 H15B 107.7 . . ?
C16 C15 C12 113.35(19) . . ?
C16 C15 H15A 108.9 . . ?
C16 C15 H15B 108.9 . . ?
C15 C16 H16A 109.5 . . ?
C15 C16 H16B 109.5 . . ?
C15 C16 H16C 109.5 . . ?
H16A C16 H16B 109.5 . . ?
H16A C16 H16C 109.5 . . ?
H16B C16 H16C 109.5 . . ?
C11 C17 H17 108.2 . . ?
C11 C17 H17A 103.8 . . ?
C11 C17 C18 111.68(18) . . ?
C11 C17 C20A 117.3(12) . . ?
C18 C17 H17 108.2 . . ?
C18 C17 H17A 103.8 . . ?
C20A C17 H17A 103.8 . . ?
C20A C17 C18 114.5(11) . . ?
C20 C17 C11 108.3(3) . . ?
C20 C17 H17 108.2 . . ?
C20 C17 C18 112.2(3) . . ?
C17 C18 H18A 108.8 . . ?
C17 C18 H18B 108.8 . . ?
H18A C18 H18B 107.7 . . ?
C19 C18 C17 113.7(2) . . ?
C19 C18 H18A 108.8 . . ?
C19 C18 H18B 108.8 . . ?
C18 C19 H19A 109.5 . . ?
C18 C19 H19B 109.5 . . ?
C18 C19 H19C 109.5 . . ?
H19A C19 H19B 109.5 . . ?
H19A C19 H19C 109.5 . . ?
H19B C19 H19C 109.5 . . ?
C23 C22 N2 118.76(16) . . ?
C23 C22 C27 120.91(16) . . ?
C27 C22 N2 120.26(17) . . ?
C22 C23 C28A 120.5(7) . . ?
C22 C23 C28 121.3(5) . . ?
C24 C23 C22 117.6(2) . . ?
C24 C23 C28A 121.8(7) . . ?
C24 C23 C28 120.7(5) . . ?
C23 C24 H24 119.1 . . ?
C25 C24 C23 121.9(2) . . ?
C25 C24 H24 119.1 . . ?
C24 C25 H25 120.1 . . ?
C26 C25 C24 119.90(19) . . ?
C26 C25 H25 120.1 . . ?
C25 C26 H26 119.3 . . ?
C25 C26 C27 121.3(2) . . ?
C27 C26 H26 119.3 . . ?
C22 C27 C33 122.11(16) . . ?
C26 C27 C22 118.4(2) . . ?
C26 C27 C33 119.51(19) . . ?
C27 C33 H33 106.2 . . ?
C27 C33 C34 113.69(17) . . ?
C27 C33 C36 111.54(19) . . ?
C34 C33 H33 106.2 . . ?
C36 C33 H33 106.2 . . ?
C36 C33 C34 112.39(18) . . ?
C33 C34 H34A 109.0 . . ?
C33 C34 H34B 109.0 . . ?
H34A C34 H34B 107.8 . . ?
C35 C34 C33 112.7(2) . . ?
C35 C34 H34A 109.0 . . ?
C35 C34 H34B 109.0 . . ?
C34 C35 H35A 109.5 . . ?
C34 C35 H35B 109.5 . . ?
C34 C35 H35C 109.5 . . ?
H35A C35 H35B 109.5 . . ?
H35A C35 H35C 109.5 . . ?
H35B C35 H35C 109.5 . . ?
C33 C36 H36A 108.3 . . ?
C33 C36 H36B 108.3 . . ?
H36A C36 H36B 107.4 . . ?
C37 C36 C33 116.03(17) . . ?
C37 C36 H36A 108.3 . . ?
C37 C36 H36B 108.3 . . ?
C36 C37 H37A 109.5 . . ?
C36 C37 H37B 109.5 . . ?
C36 C37 H37C 109.5 . . ?
H37A C37 H37B 109.5 . . ?
H37A C37 H37C 109.5 . . ?
H37B C37 H37C 109.5 . . ?
H38A C38 H38B 109.5 . . ?
H38A C38 H38C 109.5 . . ?
H38B C38 H38C 109.5 . . ?
C39 C38 H38A 109.5 . . ?
C39 C38 H38B 109.5 . . ?
C39 C38 H38C 109.5 . . ?
N3 C39 C38 114.48(15) . . ?
N3 C39 C40 124.77(16) . . ?
C40 C39 C38 120.74(15) . . ?
C39 C40 H40 115.0 . . ?
C39 C40 C41 129.99(17) . . ?
C41 C40 H40 115.0 . . ?
C40 C41 C42 113.89(16) . . ?
N4A C41 C40 118.2(7) . . ?
N4A C41 C42 125.2(8) . . ?
N4 C41 C40 124.7(2) . . ?
N4 C41 C42 121.2(2) . . ?
C41 C42 H42A 109.5 . . ?
C41 C42 H42B 109.5 . . ?
C41 C42 H42C 109.5 . . ?
H42A C42 H42B 109.5 . . ?
H42A C42 H42C 109.5 . . ?
H42B C42 H42C 109.5 . . ?
C44 C43 N3 120.79(15) . . ?
C44 C43 C48 120.26(16) . . ?
C48 C43 N3 118.94(15) . . ?
C43 C44 C49 121.30(16) . . ?
C45 C44 C43 118.40(17) . . ?
C45 C44 C49 120.25(16) . . ?
C44 C45 H45 119.3 . . ?
C46 C45 C44 121.46(18) . . ?
C46 C45 H45 119.3 . . ?
C45 C46 H46 120.1 . . ?
C47 C46 C45 119.86(18) . . ?
C47 C46 H46 120.1 . . ?
C46 C47 H47 119.2 . . ?
C46 C47 C48 121.58(18) . . ?
C48 C47 H47 119.2 . . ?
C43 C48 C54A 120.2(6) . . ?
C43 C48 C54 123.0(5) . . ?
C47 C48 C43 118.42(17) . . ?
C47 C48 C54A 121.2(7) . . ?
C47 C48 C54 118.5(5) . . ?
C44 C49 H49 105.6 . . ?
C44 C49 C52 111.80(17) . . ?
C50 C49 C44 113.68(14) . . ?
C50 C49 H49 105.6 . . ?
C50 C49 C52 113.54(16) . . ?
C52 C49 H49 105.6 . . ?
C49 C50 H50A 108.6 . . ?
C49 C50 H50B 108.6 . . ?
H50A C50 H50B 107.6 . . ?
C51 C50 C49 114.53(16) . . ?
C51 C50 H50A 108.6 . . ?
C51 C50 H50B 108.6 . . ?
C50 C51 H51A 109.5 . . ?
C50 C51 H51B 109.5 . . ?
C50 C51 H51C 109.5 . . ?
H51A C51 H51B 109.5 . . ?
H51A C51 H51C 109.5 . . ?
H51B C51 H51C 109.5 . . ?
C49 C52 H52A 108.7 . . ?
C49 C52 H52B 108.7 . . ?
H52A C52 H52B 107.6 . . ?
C53 C52 C49 114.09(17) . . ?
C53 C52 H52A 108.7 . . ?
C53 C52 H52B 108.7 . . ?
C52 C53 H53A 109.5 . . ?
C52 C53 H53B 109.5 . . ?
C52 C53 H53C 109.5 . . ?
H53A C53 H53B 109.5 . . ?
H53A C53 H53C 109.5 . . ?
H53B C53 H53C 109.5 . . ?
N5 C75 Ca1 167.45(15) . . ?
C41 N4A C59A 118.0(14) . . ?
C17 C20A H20A 107.0 . . ?
C17 C20A H20B 107.0 . . ?
H20A C20A H20B 106.7 . . ?
C21A C20A C17 121.4(17) . . ?
C21A C20A H20A 107.0 . . ?
C21A C20A H20B 107.0 . . ?
C20A C21A H21A 109.5 . . ?
C20A C21A H21B 109.5 . . ?
C20A C21A H21C 109.5 . . ?
H21A C21A H21B 109.5 . . ?
H21A C21A H21C 109.5 . . ?
H21B C21A H21C 109.5 . . ?
C23 C28A H28A 109.8 . . ?
C23 C28A C29A 108.4(14) . . ?
C23 C28A C31A 105.3(9) . . ?
C29A C28A H28A 109.8 . . ?
C29A C28A C31A 113.5(10) . . ?
C31A C28A H28A 109.8 . . ?
C28A C29A H29A 108.3 . . ?
C28A C29A H29B 108.3 . . ?
H29A C29A H29B 107.4 . . ?
C30A C29A C28A 116.1(15) . . ?
C30A C29A H29A 108.3 . . ?
C30A C29A H29B 108.3 . . ?
C29A C30A H30A 109.5 . . ?
C29A C30A H30B 109.5 . . ?
C29A C30A H30C 109.5 . . ?
H30A C30A H30B 109.5 . . ?
H30A C30A H30C 109.5 . . ?
H30B C30A H30C 109.5 . . ?
C28A C31A H31A 109.6 . . ?
C28A C31A H31B 109.6 . . ?
H31A C31A H31B 108.1 . . ?
C32A C31A C28A 110.2(7) . . ?
C32A C31A H31A 109.6 . . ?
C32A C31A H31B 109.6 . . ?
C31A C32A H32A 109.5 . . ?
C31A C32A H32B 109.5 . . ?
C31A C32A H32C 109.5 . . ?
H32A C32A H32B 109.5 . . ?
H32A C32A H32C 109.5 . . ?
H32B C32A H32C 109.5 . . ?
C48 C54A H54A 104.2 . . ?
C48 C54A C55A 116.7(9) . . ?
C48 C54A C57A 116.9(7) . . ?
C55A C54A H54A 104.2 . . ?
C55A C54A C57A 109.0(7) . . ?
C57A C54A H54A 104.2 . . ?
C54A C55A H55A 108.4 . . ?
C54A C55A H55B 108.4 . . ?
H55A C55A H55B 107.5 . . ?
C56A C55A C54A 115.4(6) . . ?
C56A C55A H55A 108.4 . . ?
C56A C55A H55B 108.4 . . ?
C55A C56A H56A 109.5 . . ?
C55A C56A H56B 109.5 . . ?
C55A C56A H56C 109.5 . . ?
H56A C56A H56B 109.5 . . ?
H56A C56A H56C 109.5 . . ?
H56B C56A H56C 109.5 . . ?
C54A C57A H57A 108.0 . . ?
C54A C57A H57B 108.0 . . ?
H57A C57A H57B 107.3 . . ?
C58A C57A C54A 117.1(7) . . ?
C58A C57A H57A 108.0 . . ?
C58A C57A H57B 108.0 . . ?
C57A C58A H58A 109.5 . . ?
C57A C58A H58B 109.5 . . ?
C57A C58A H58C 109.5 . . ?
H58A C58A H58B 109.5 . . ?
H58A C58A H58C 109.5 . . ?
H58B C58A H58C 109.5 . . ?
C60A C59A N4A 121.4(12) . . ?
C60A C59A C64A 119.1(12) . . ?
C64A C59A N4A 119.1(12) . . ?
C59A C60A C61A 118.7(11) . . ?
C59A C60A C65A 118.6(10) . . ?
C61A C60A C65A 121.2(10) . . ?
C60A C61A H61A 119.2 . . ?
C62A C61A C60A 121.5(11) . . ?
C62A C61A H61A 119.2 . . ?
C61A C62A H62A 120.6 . . ?
C63A C62A C61A 118.9(13) . . ?
C63A C62A H62A 120.6 . . ?
C62A C63A H63A 119.5 . . ?
C62A C63A C64A 121.1(13) . . ?
C64A C63A H63A 119.5 . . ?
C59A C64A C63A 120.4(12) . . ?
C59A C64A C70A 117.9(11) . . ?
C63A C64A C70A 120.6(12) . . ?
C60A C65A H65A 103.5 . . ?
C66A C65A C60A 110.8(12) . . ?
C66A C65A H65A 103.5 . . ?
C66A C65A C68A 118.0(10) . . ?
C68A C65A C60A 115.3(11) . . ?
C68A C65A H65A 103.5 . . ?
C65A C66A H66A 109.1 . . ?
C65A C66A H66B 109.1 . . ?
C65A C66A C67A 112.7(15) . . ?
H66A C66A H66B 107.8 . . ?
C67A C66A H66A 109.1 . . ?
C67A C66A H66B 109.1 . . ?
C66A C67A H67A 109.5 . . ?
C66A C67A H67B 109.5 . . ?
C66A C67A H67C 109.5 . . ?
H67A C67A H67B 109.5 . . ?
H67A C67A H67C 109.5 . . ?
H67B C67A H67C 109.5 . . ?
C65A C68A H68A 107.3 . . ?
C65A C68A H68B 107.3 . . ?
H68A C68A H68B 106.9 . . ?
C69A C68A C65A 119.9(12) . . ?
C69A C68A H68A 107.3 . . ?
C69A C68A H68B 107.3 . . ?
C68A C69A H69A 109.5 . . ?
C68A C69A H69B 109.5 . . ?
C68A C69A H69C 109.5 . . ?
H69A C69A H69B 109.5 . . ?
H69A C69A H69C 109.5 . . ?
H69B C69A H69C 109.5 . . ?
C64A C70A H70A 107.8 . . ?
C64A C70A C73A 119.4(14) . . ?
C71A C70A C64A 96.0(12) . . ?
C71A C70A H70A 107.8 . . ?
C71A C70A C73A 117.1(11) . . ?
C73A C70A H70A 107.8 . . ?
C70A C71A H71A 105.4 . . ?
C70A C71A H71B 105.4 . . ?
C70A C71A C72A 127.8(15) . . ?
H71A C71A H71B 106.0 . . ?
C72A C71A H71A 105.4 . . ?
C72A C71A H71B 105.4 . . ?
C71A C72A H72A 109.5 . . ?
C71A C72A H72B 109.5 . . ?
C71A C72A H72C 109.5 . . ?
H72A C72A H72B 109.5 . . ?
H72A C72A H72C 109.5 . . ?
H72B C72A H72C 109.5 . . ?
C70A C73A H73A 107.6 . . ?
C70A C73A H73B 107.6 . . ?
H73A C73A H73B 107.0 . . ?
C74A C73A C70A 118.8(16) . . ?
C74A C73A H73A 107.6 . . ?
C74A C73A H73B 107.6 . . ?
C73A C74A H74A 109.5 . . ?
C73A C74A H74B 109.5 . . ?
C73A C74A H74C 109.5 . . ?
H74A C74A H74B 109.5 . . ?
H74A C74A H74C 109.5 . . ?
H74B C74A H74C 109.5 . . ?
N5 C76A H76A 110.4 . . ?
N5 C76A C77A 110.1(12) . . ?
N5 C76A C81A 106.5(11) . . ?
C77A C76A H76A 110.4 . . ?
C77A C76A C81A 108.9(14) . . ?
C81A C76A H76A 110.4 . . ?
C76A C77A H77A 110.0 . . ?
C76A C77A H77B 110.0 . . ?
H77A C77A H77B 108.4 . . ?
C78A C77A C76A 108.5(13) . . ?
C78A C77A H77A 110.0 . . ?
C78A C77A H77B 110.0 . . ?
C77A C78A H78A 110.2 . . ?
C77A C78A H78B 110.2 . . ?
C77A C78A C79A 107.5(13) . . ?
H78A C78A H78B 108.5 . . ?
C79A C78A H78A 110.2 . . ?
C79A C78A H78B 110.2 . . ?
C78A C79A H79A 109.2 . . ?
C78A C79A H79B 109.2 . . ?
C78A C79A C80A 111.9(13) . . ?
H79A C79A H79B 107.9 . . ?
C80A C79A H79A 109.2 . . ?
C80A C79A H79B 109.2 . . ?
C79A C80A H80A 109.9 . . ?
C79A C80A H80B 109.9 . . ?
H80A C80A H80B 108.3 . . ?
C81A C80A C79A 109.1(12) . . ?
C81A C80A H80A 109.9 . . ?
C81A C80A H80B 109.9 . . ?
C76A C81A H81A 110.3 . . ?
C76A C81A H81B 110.3 . . ?
C80A C81A C76A 107.1(12) . . ?
C80A C81A H81A 110.3 . . ?
C80A C81A H81B 110.3 . . ?
H81A C81A H81B 108.5 . . ?
C41 N4 C59 121.8(4) . . ?
C17 C20 H20C 108.6 . . ?
C17 C20 H20D 108.6 . . ?
H20C C20 H20D 107.6 . . ?
C21 C20 C17 114.7(3) . . ?
C21 C20 H20C 108.6 . . ?
C21 C20 H20D 108.6 . . ?
C20 C21 H21D 109.5 . . ?
C20 C21 H21E 109.5 . . ?
C20 C21 H21F 109.5 . . ?
H21D C21 H21E 109.5 . . ?
H21D C21 H21F 109.5 . . ?
H21E C21 H21F 109.5 . . ?
C23 C28 H28 104.3 . . ?
C23 C28 C29 113.4(10) . . ?
C23 C28 C31 119.2(7) . . ?
C29 C28 H28 104.3 . . ?
C29 C28 C31 109.5(7) . . ?
C31 C28 H28 104.3 . . ?
C28 C29 H29C 108.7 . . ?
C28 C29 H29D 108.7 . . ?
H29C C29 H29D 107.6 . . ?
C30 C29 C28 114.2(11) . . ?
C30 C29 H29C 108.7 . . ?
C30 C29 H29D 108.7 . . ?
C29 C30 H30D 109.5 . . ?
C29 C30 H30E 109.5 . . ?
C29 C30 H30F 109.5 . . ?
H30D C30 H30E 109.5 . . ?
H30D C30 H30F 109.5 . . ?
H30E C30 H30F 109.5 . . ?
C28 C31 H31C 108.6 . . ?
C28 C31 H31D 108.6 . . ?
H31C C31 H31D 107.6 . . ?
C32 C31 C28 114.7(7) . . ?
C32 C31 H31C 108.6 . . ?
C32 C31 H31D 108.6 . . ?
C31 C32 H32D 109.5 . . ?
C31 C32 H32E 109.5 . . ?
C31 C32 H32F 109.5 . . ?
H32D C32 H32E 109.5 . . ?
H32D C32 H32F 109.5 . . ?
H32E C32 H32F 109.5 . . ?
C48 C54 H54 108.4 . . ?
C48 C54 C55 111.4(7) . . ?
C48 C54 C57 106.9(7) . . ?
C55 C54 H54 108.4 . . ?
C55 C54 C57 113.2(7) . . ?
C57 C54 H54 108.4 . . ?
C54 C55 H55C 107.0 . . ?
C54 C55 H55D 107.0 . . ?
H55C C55 H55D 106.7 . . ?
C56 C55 C54 121.3(7) . . ?
C56 C55 H55C 107.0 . . ?
C56 C55 H55D 107.0 . . ?
C55 C56 H56D 109.5 . . ?
C55 C56 H56E 109.5 . . ?
C55 C56 H56F 109.5 . . ?
H56D C56 H56E 109.5 . . ?
H56D C56 H56F 109.5 . . ?
H56E C56 H56F 109.5 . . ?
C54 C57 H57C 109.6 . . ?
C54 C57 H57D 109.6 . . ?
H57C C57 H57D 108.1 . . ?
C58 C57 C54 110.2(5) . . ?
C58 C57 H57C 109.6 . . ?
C58 C57 H57D 109.6 . . ?
C57 C58 H58D 109.5 . . ?
C57 C58 H58E 109.5 . . ?
C57 C58 H58F 109.5 . . ?
H58D C58 H58E 109.5 . . ?
H58D C58 H58F 109.5 . . ?
H58E C58 H58F 109.5 . . ?
N4 C59 C60 120.5(4) . . ?
C64 C59 N4 118.3(4) . . ?
C64 C59 C60 120.7(4) . . ?
C59 C60 C65 122.1(3) . . ?
C61 C60 C59 117.5(4) . . ?
C61 C60 C65 120.1(4) . . ?
C60 C61 H61 119.0 . . ?
C62 C61 C60 122.0(4) . . ?
C62 C61 H61 119.0 . . ?
C61 C62 H62 120.3 . . ?
C63 C62 C61 119.4(4) . . ?
C63 C62 H62 120.3 . . ?
C62 C63 H63 119.2 . . ?
C62 C63 C64 121.7(4) . . ?
C64 C63 H63 119.2 . . ?
C59 C64 C63 118.5(4) . . ?
C59 C64 C70 120.7(3) . . ?
C63 C64 C70 120.7(4) . . ?
C60 C65 H65 107.2 . . ?
C60 C65 C66 115.5(3) . . ?
C60 C65 C68 110.6(4) . . ?
C66 C65 H65 107.2 . . ?
C68 C65 H65 107.2 . . ?
C68 C65 C66 108.6(4) . . ?
C65 C66 H66C 108.6 . . ?
C65 C66 H66D 108.6 . . ?
H66C C66 H66D 107.6 . . ?
C67 C66 C65 114.6(4) . . ?
C67 C66 H66C 108.6 . . ?
C67 C66 H66D 108.6 . . ?
C66 C67 H67D 109.5 . . ?
C66 C67 H67E 109.5 . . ?
C66 C67 H67F 109.5 . . ?
H67D C67 H67E 109.5 . . ?
H67D C67 H67F 109.5 . . ?
H67E C67 H67F 109.5 . . ?
C65 C68 H68C 108.4 . . ?
C65 C68 H68D 108.4 . . ?
H68C C68 H68D 107.5 . . ?
C69 C68 C65 115.4(4) . . ?
C69 C68 H68C 108.4 . . ?
C69 C68 H68D 108.4 . . ?
C68 C69 H69D 109.5 . . ?
C68 C69 H69E 109.5 . . ?
C68 C69 H69F 109.5 . . ?
H69D C69 H69E 109.5 . . ?
H69D C69 H69F 109.5 . . ?
H69E C69 H69F 109.5 . . ?
C64 C70 H70 106.8 . . ?
C64 C70 C71 108.7(3) . . ?
C64 C70 C73 113.6(3) . . ?
C71 C70 H70 106.8 . . ?
C73 C70 H70 106.8 . . ?
C73 C70 C71 113.6(3) . . ?
C70 C71 H71C 108.4 . . ?
C70 C71 H71D 108.4 . . ?
H71C C71 H71D 107.5 . . ?
C72 C71 C70 115.5(4) . . ?
C72 C71 H71C 108.4 . . ?
C72 C71 H71D 108.4 . . ?
C71 C72 H72D 109.5 . . ?
C71 C72 H72E 109.5 . . ?
C71 C72 H72F 109.5 . . ?
H72D C72 H72E 109.5 . . ?
H72D C72 H72F 109.5 . . ?
H72E C72 H72F 109.5 . . ?
C70 C73 H73C 108.5 . . ?
C70 C73 H73D 108.5 . . ?
H73C C73 H73D 107.5 . . ?
C74 C73 C70 115.1(3) . . ?
C74 C73 H73C 108.5 . . ?
C74 C73 H73D 108.5 . . ?
C73 C74 H74D 109.5 . . ?
C73 C74 H74E 109.5 . . ?
C73 C74 H74F 109.5 . . ?
H74D C74 H74E 109.5 . . ?
H74D C74 H74F 109.5 . . ?
H74E C74 H74F 109.5 . . ?
N5 C76 H76 108.8 . . ?
N5 C76 C77 108.9(2) . . ?
N5 C76 C81 110.0(2) . . ?
C77 C76 H76 108.8 . . ?
C81 C76 H76 108.8 . . ?
C81 C76 C77 111.5(3) . . ?
C76 C77 H77C 109.0 . . ?
C76 C77 H77D 109.0 . . ?
H77C C77 H77D 107.8 . . ?
C78 C77 C76 112.9(2) . . ?
C78 C77 H77C 109.0 . . ?
C78 C77 H77D 109.0 . . ?
C77 C78 H78C 109.5 . . ?
C77 C78 H78D 109.5 . . ?
C77 C78 C79 110.6(2) . . ?
H78C C78 H78D 108.1 . . ?
C79 C78 H78C 109.5 . . ?
C79 C78 H78D 109.5 . . ?
C78 C79 H79C 109.6 . . ?
C78 C79 H79D 109.6 . . ?
H79C C79 H79D 108.1 . . ?
C80 C79 C78 110.2(2) . . ?
C80 C79 H79C 109.6 . . ?
C80 C79 H79D 109.6 . . ?
C79 C80 H80C 109.3 . . ?
C79 C80 H80D 109.3 . . ?
C79 C80 C81 111.6(2) . . ?
H80C C80 H80D 108.0 . . ?
C81 C80 H80C 109.3 . . ?
C81 C80 H80D 109.3 . . ?
C76 C81 C80 111.8(2) . . ?
C76 C81 H81C 109.3 . . ?
C76 C81 H81D 109.3 . . ?
C80 C81 H81C 109.3 . . ?
C80 C81 H81D 109.3 . . ?
H81C C81 H81D 107.9 . . ?

loop_
_geom_bond_atom_site_label_1
_geom_bond_atom_site_label_2
_geom_bond_distance
_geom_bond_site_symmetry_2
_geom_bond_publ_flag
Ca1 N1 2.3485(14) . ?
Ca1 N2 2.3625(14) . ?
Ca1 N3 2.3644(15) . ?
Ca1 C75 2.578(2) . ?
N1 C2 1.327(3) . ?
N1 C6 1.439(2) . ?
N2 C4 1.330(2) . ?
N2 C22 1.442(2) . ?
N3 C39 1.359(2) . ?
N3 C43 1.432(2) . ?
N5 C75 1.147(3) . ?
N5 C76A 1.421(15) . ?
N5 C76 1.463(3) . ?
C1 H1A 0.9800 . ?
C1 H1B 0.9800 . ?
C1 H1C 0.9800 . ?
C1 C2 1.519(2) . ?
C2 C3 1.411(2) . ?
C3 H3 0.9500 . ?
C3 C4 1.411(2) . ?
C4 C5 1.517(2) . ?
C5 H5A 0.9800 . ?
C5 H5B 0.9800 . ?
C5 H5C 0.9800 . ?
C6 C7 1.415(3) . ?
C6 C11 1.392(3) . ?
C7 C8 1.401(3) . ?
C7 C12 1.513(3) . ?
C8 H8 0.9500 . ?
C8 C9 1.369(3) . ?
C9 H9 0.9500 . ?
C9 C10 1.379(3) . ?
C10 H10 0.9500 . ?
C10 C11 1.402(3) . ?
C11 C17 1.518(3) . ?
C12 H12 1.0000 . ?
C12 C13 1.536(3) . ?
C12 C15 1.549(3) . ?
C13 H13A 0.9900 . ?
C13 H13B 0.9900 . ?
C13 C14 1.517(3) . ?
C14 H14A 0.9800 . ?
C14 H14B 0.9800 . ?
C14 H14C 0.9800 . ?
C15 H15A 0.9900 . ?
C15 H15B 0.9900 . ?
C15 C16 1.505(4) . ?
C16 H16A 0.9800 . ?
C16 H16B 0.9800 . ?
C16 H16C 0.9800 . ?
C17 H17 1.0000 . ?
C17 H17A 1.0000 . ?
C17 C18 1.530(3) . ?
C17 C20A 1.522(13) . ?
C17 C20 1.512(5) . ?
C18 H18A 0.9900 . ?
C18 H18B 0.9900 . ?
C18 C19 1.524(3) . ?
C19 H19A 0.9800 . ?
C19 H19B 0.9800 . ?
C19 H19C 0.9800 . ?
C22 C23 1.406(3) . ?
C22 C27 1.413(3) . ?
C23 C24 1.403(3) . ?
C23 C28A 1.504(11) . ?
C23 C28 1.549(9) . ?
C24 H24 0.9500 . ?
C24 C25 1.378(4) . ?
C25 H25 0.9500 . ?
C25 C26 1.368(4) . ?
C26 H26 0.9500 . ?
C26 C27 1.399(3) . ?
C27 C33 1.501(3) . ?
C33 H33 1.0000 . ?
C33 C34 1.548(3) . ?
C33 C36 1.545(3) . ?
C34 H34A 0.9900 . ?
C34 H34B 0.9900 . ?
C34 C35 1.521(4) . ?
C35 H35A 0.9800 . ?
C35 H35B 0.9800 . ?
C35 H35C 0.9800 . ?
C36 H36A 0.9900 . ?
C36 H36B 0.9900 . ?
C36 C37 1.540(3) . ?
C37 H37A 0.9800 . ?
C37 H37B 0.9800 . ?
C37 H37C 0.9800 . ?
C38 H38A 0.9800 . ?
C38 H38B 0.9800 . ?
C38 H38C 0.9800 . ?
C38 C39 1.505(2) . ?
C39 C40 1.378(3) . ?
C40 H40 0.9500 . ?
C40 C41 1.437(2) . ?
C41 C42 1.517(3) . ?
C41 N4A 1.317(13) . ?
C41 N4 1.298(4) . ?
C42 H42A 0.9800 . ?
C42 H42B 0.9800 . ?
C42 H42C 0.9800 . ?
C43 C44 1.408(2) . ?
C43 C48 1.420(2) . ?
C44 C45 1.400(3) . ?
C44 C49 1.526(2) . ?
C45 H45 0.9500 . ?
C45 C46 1.377(3) . ?
C46 H46 0.9500 . ?
C46 C47 1.374(3) . ?
C47 H47 0.9500 . ?
C47 C48 1.392(3) . ?
C48 C54A 1.537(10) . ?
C48 C54 1.505(9) . ?
C49 H49 1.0000 . ?
C49 C50 1.523(3) . ?
C49 C52 1.529(3) . ?
C50 H50A 0.9900 . ?
C50 H50B 0.9900 . ?
C50 C51 1.514(3) . ?
C51 H51A 0.9800 . ?
C51 H51B 0.9800 . ?
C51 H51C 0.9800 . ?
C52 H52A 0.9900 . ?
C52 H52B 0.9900 . ?
C52 C53 1.515(3) . ?
C53 H53A 0.9800 . ?
C53 H53B 0.9800 . ?
C53 H53C 0.9800 . ?
N4A C59A 1.427(14) . ?
C20A H20A 0.9900 . ?
C20A H20B 0.9900 . ?
C20A C21A 1.489(14) . ?
C21A H21A 0.9800 . ?
C21A H21B 0.9800 . ?
C21A H21C 0.9800 . ?
C28A H28A 1.0000 . ?
C28A C29A 1.519(12) . ?
C28A C31A 1.545(12) . ?
C29A H29A 0.9900 . ?
C29A H29B 0.9900 . ?
C29A C30A 1.515(11) . ?
C30A H30A 0.9800 . ?
C30A H30B 0.9800 . ?
C30A H30C 0.9800 . ?
C31A H31A 0.9900 . ?
C31A H31B 0.9900 . ?
C31A C32A 1.511(8) . ?
C32A H32A 0.9800 . ?
C32A H32B 0.9800 . ?
C32A H32C 0.9800 . ?
C54A H54A 1.0000 . ?
C54A C55A 1.540(10) . ?
C54A C57A 1.554(10) . ?
C55A H55A 0.9900 . ?
C55A H55B 0.9900 . ?
C55A C56A 1.500(7) . ?
C56A H56A 0.9800 . ?
C56A H56B 0.9800 . ?
C56A H56C 0.9800 . ?
C57A H57A 0.9900 . ?
C57A H57B 0.9900 . ?
C57A C58A 1.509(8) . ?
C58A H58A 0.9800 . ?
C58A H58B 0.9800 . ?
C58A H58C 0.9800 . ?
C59A C60A 1.379(12) . ?
C59A C64A 1.384(13) . ?
C60A C61A 1.415(11) . ?
C60A C65A 1.534(12) . ?
C61A H61A 0.9500 . ?
C61A C62A 1.371(13) . ?
C62A H62A 0.9500 . ?
C62A C63A 1.349(13) . ?
C63A H63A 0.9500 . ?
C63A C64A 1.403(12) . ?
C64A C70A 1.521(13) . ?
C65A H65A 1.0000 . ?
C65A C66A 1.509(12) . ?
C65A C68A 1.520(11) . ?
C66A H66A 0.9900 . ?
C66A H66B 0.9900 . ?
C66A C67A 1.530(13) . ?
C67A H67A 0.9800 . ?
C67A H67B 0.9800 . ?
C67A H67C 0.9800 . ?
C68A H68A 0.9900 . ?
C68A H68B 0.9900 . ?
C68A C69A 1.476(12) . ?
C69A H69A 0.9800 . ?
C69A H69B 0.9800 . ?
C69A H69C 0.9800 . ?
C70A H70A 1.0000 . ?
C70A C71A 1.490(12) . ?
C70A C73A 1.527(12) . ?
C71A H71A 0.9900 . ?
C71A H71B 0.9900 . ?
C71A C72A 1.500(13) . ?
C72A H72A 0.9800 . ?
C72A H72B 0.9800 . ?
C72A H72C 0.9800 . ?
C73A H73A 0.9900 . ?
C73A H73B 0.9900 . ?
C73A C74A 1.457(13) . ?
C74A H74A 0.9800 . ?
C74A H74B 0.9800 . ?
C74A H74C 0.9800 . ?
C76A H76A 1.0000 . ?
C76A C77A 1.530(14) . ?
C76A C81A 1.545(14) . ?
C77A H77A 0.9900 . ?
C77A H77B 0.9900 . ?
C77A C78A 1.516(14) . ?
C78A H78A 0.9900 . ?
C78A H78B 0.9900 . ?
C78A C79A 1.523(14) . ?
C79A H79A 0.9900 . ?
C79A H79B 0.9900 . ?
C79A C80A 1.534(14) . ?
C80A H80A 0.9900 . ?
C80A H80B 0.9900 . ?
C80A C81A 1.519(13) . ?
C81A H81A 0.9900 . ?
C81A H81B 0.9900 . ?
N4 C59 1.412(5) . ?
C20 H20C 0.9900 . ?
C20 H20D 0.9900 . ?
C20 C21 1.508(5) . ?
C21 H21D 0.9800 . ?
C21 H21E 0.9800 . ?
C21 H21F 0.9800 . ?
C28 H28 1.0000 . ?
C28 C29 1.550(10) . ?
C28 C31 1.565(9) . ?
C29 H29C 0.9900 . ?
C29 H29D 0.9900 . ?
C29 C30 1.521(9) . ?
C30 H30D 0.9800 . ?
C30 H30E 0.9800 . ?
C30 H30F 0.9800 . ?
C31 H31C 0.9900 . ?
C31 H31D 0.9900 . ?
C31 C32 1.516(8) . ?
C32 H32D 0.9800 . ?
C32 H32E 0.9800 . ?
C32 H32F 0.9800 . ?
C54 H54 1.0000 . ?
C54 C55 1.521(9) . ?
C54 C57 1.556(9) . ?
C55 H55C 0.9900 . ?
C55 H55D 0.9900 . ?
C55 C56 1.478(6) . ?
C56 H56D 0.9800 . ?
C56 H56E 0.9800 . ?
C56 H56F 0.9800 . ?
C57 H57C 0.9900 . ?
C57 H57D 0.9900 . ?
C57 C58 1.524(6) . ?
C58 H58D 0.9800 . ?
C58 H58E 0.9800 . ?
C58 H58F 0.9800 . ?
C59 C60 1.420(6) . ?
C59 C64 1.390(6) . ?
C60 C61 1.407(4) . ?
C60 C65 1.515(6) . ?
C61 H61 0.9500 . ?
C61 C62 1.369(7) . ?
C62 H62 0.9500 . ?
C62 C63 1.368(6) . ?
C63 H63 0.9500 . ?
C63 C64 1.407(5) . ?
C64 C70 1.514(6) . ?
C65 H65 1.0000 . ?
C65 C66 1.554(6) . ?
C65 C68 1.531(5) . ?
C66 H66C 0.9900 . ?
C66 H66D 0.9900 . ?
C66 C67 1.454(6) . ?
C67 H67D 0.9800 . ?
C67 H67E 0.9800 . ?
C67 H67F 0.9800 . ?
C68 H68C 0.9900 . ?
C68 H68D 0.9900 . ?
C68 C69 1.452(6) . ?
C69 H69D 0.9800 . ?
C69 H69E 0.9800 . ?
C69 H69F 0.9800 . ?
C70 H70 1.0000 . ?
C70 C71 1.565(5) . ?
C70 C73 1.546(6) . ?
C71 H71C 0.9900 . ?
C71 H71D 0.9900 . ?
C71 C72 1.530(6) . ?
C72 H72D 0.9800 . ?
C72 H72E 0.9800 . ?
C72 H72F 0.9800 . ?
C73 H73C 0.9900 . ?
C73 H73D 0.9900 . ?
C73 C74 1.509(5) . ?
C74 H74D 0.9800 . ?
C74 H74E 0.9800 . ?
C74 H74F 0.9800 . ?
C76 H76 1.0000 . ?
C76 C77 1.527(4) . ?
C76 C81 1.525(4) . ?
C77 H77C 0.9900 . ?
C77 H77D 0.9900 . ?
C77 C78 1.508(4) . ?
C78 H78C 0.9900 . ?
C78 H78D 0.9900 . ?
C78 C79 1.531(4) . ?
C79 H79C 0.9900 . ?
C79 H79D 0.9900 . ?
C79 C80 1.526(4) . ?
C80 H80C 0.9900 . ?
C80 H80D 0.9900 . ?
C80 C81 1.534(4) . ?
C81 H81C 0.9900 . ?
C81 H81D 0.9900 . ?

loop_
_geom_torsion_atom_site_label_1
_geom_torsion_atom_site_label_2
_geom_torsion_atom_site_label_3
_geom_torsion_atom_site_label_4
_geom_torsion
_geom_torsion_site_symmetry_1
_geom_torsion_site_symmetry_2
_geom_torsion_site_symmetry_3
_geom_torsion_site_symmetry_4
_geom_torsion_publ_flag
Ca1 N1 C2 C1 -167.25(14) . . . . ?
Ca1 N1 C2 C3 14.5(2) . . . . ?
Ca1 N1 C6 C7 80.0(2) . . . . ?
Ca1 N1 C6 C11 -98.5(2) . . . . ?
Ca1 N2 C4 C3 -25.0(2) . . . . ?
Ca1 N2 C4 C5 155.31(13) . . . . ?
Ca1 N2 C22 C23 98.96(17) . . . . ?
Ca1 N2 C22 C27 -78.01(19) . . . . ?
Ca1 N3 C39 C38 -9.58(19) . . . . ?
Ca1 N3 C39 C40 171.05(15) . . . . ?
Ca1 N3 C43 C44 -81.27(18) . . . . ?
Ca1 N3 C43 C48 99.00(17) . . . . ?
N1 C2 C3 C4 17.8(3) . . . . ?
N1 C6 C7 C8 -176.88(19) . . . . ?
N1 C6 C7 C12 1.8(3) . . . . ?
N1 C6 C11 C10 176.8(2) . . . . ?
N1 C6 C11 C17 -1.8(3) . . . . ?
N2 C22 C23 C24 -177.32(18) . . . . ?
N2 C22 C23 C28A -0.4(8) . . . . ?
N2 C22 C23 C28 9.9(7) . . . . ?
N2 C22 C27 C26 178.48(17) . . . . ?
N2 C22 C27 C33 -0.4(3) . . . . ?
N3 C39 C40 C41 179.35(19) . . . . ?
N3 C43 C44 C45 -179.62(16) . . . . ?
N3 C43 C44 C49 -2.2(3) . . . . ?
N3 C43 C48 C47 178.53(16) . . . . ?
N3 C43 C48 C54A 3.1(5) . . . . ?
N3 C43 C48 C54 -3.1(5) . . . . ?
N5 C76A C77A C78A 178.3(13) . . . . ?
N5 C76A C81A C80A -177.7(13) . . . . ?
N5 C76 C77 C78 -68.4(3) . . . . ?
N5 C76 C81 C80 69.6(3) . . . . ?
C1 C2 C3 C4 -160.5(2) . . . . ?
C2 N1 C6 C7 -94.8(2) . . . . ?
C2 N1 C6 C11 86.6(2) . . . . ?
C2 C3 C4 N2 -11.0(3) . . . . ?
C2 C3 C4 C5 168.67(19) . . . . ?
C4 N2 C22 C23 -100.5(2) . . . . ?
C4 N2 C22 C27 82.5(2) . . . . ?
C6 N1 C2 C1 7.7(3) . . . . ?
C6 N1 C2 C3 -170.50(18) . . . . ?
C6 C7 C8 C9 -0.6(4) . . . . ?
C6 C7 C12 C13 -90.8(2) . . . . ?
C6 C7 C12 C15 142.8(2) . . . . ?
C6 C11 C17 C18 -127.9(2) . . . . ?
C6 C11 C17 C20A 97.1(11) . . . . ?
C6 C11 C17 C20 108.1(3) . . . . ?
C7 C6 C11 C10 -1.7(3) . . . . ?
C7 C6 C11 C17 179.7(2) . . . . ?
C7 C8 C9 C10 -0.3(4) . . . . ?
C7 C12 C13 C14 -72.4(2) . . . . ?
C7 C12 C15 C16 -65.7(3) . . . . ?
C8 C7 C12 C13 87.9(2) . . . . ?
C8 C7 C12 C15 -38.5(3) . . . . ?
C8 C9 C10 C11 0.2(4) . . . . ?
C9 C10 C11 C6 0.8(4) . . . . ?
C9 C10 C11 C17 179.4(3) . . . . ?
C10 C11 C17 C18 53.4(3) . . . . ?
C10 C11 C17 C20A -81.6(11) . . . . ?
C10 C11 C17 C20 -70.6(3) . . . . ?
C11 C6 C7 C8 1.6(3) . . . . ?
C11 C6 C7 C12 -179.7(2) . . . . ?
C11 C17 C18 C19 169.5(3) . . . . ?
C11 C17 C20A C21A 58(3) . . . . ?
C11 C17 C20 C21 -65.8(4) . . . . ?
C12 C7 C8 C9 -179.3(2) . . . . ?
C13 C12 C15 C16 167.49(19) . . . . ?
C15 C12 C13 C14 56.4(3) . . . . ?
C18 C17 C20A C21A -76(2) . . . . ?
C18 C17 C20 C21 170.5(3) . . . . ?
C22 N2 C4 C3 173.67(17) . . . . ?
C22 N2 C4 C5 -6.0(2) . . . . ?
C22 C23 C24 C25 -1.0(3) . . . . ?
C22 C23 C28A C29A 91.9(12) . . . . ?
C22 C23 C28A C31A -146.3(7) . . . . ?
C22 C23 C28 C29 78.2(10) . . . . ?
C22 C23 C28 C31 -150.5(7) . . . . ?
C22 C27 C33 C34 -134.68(19) . . . . ?
C22 C27 C33 C36 97.0(2) . . . . ?
C23 C22 C27 C26 1.6(3) . . . . ?
C23 C22 C27 C33 -177.27(18) . . . . ?
C23 C24 C25 C26 1.1(4) . . . . ?
C23 C28A C29A C30A 57.7(16) . . . . ?
C23 C28A C31A C32A 179.1(9) . . . . ?
C23 C28 C29 C30 62.4(12) . . . . ?
C23 C28 C31 C32 53.7(12) . . . . ?
C24 C23 C28A C29A -91.3(10) . . . . ?
C24 C23 C28A C31A 30.6(14) . . . . ?
C24 C23 C28 C29 -94.3(8) . . . . ?
C24 C23 C28 C31 37.0(13) . . . . ?
C24 C25 C26 C27 0.2(4) . . . . ?
C25 C26 C27 C22 -1.5(3) . . . . ?
C25 C26 C27 C33 177.4(2) . . . . ?
C26 C27 C33 C34 46.5(3) . . . . ?
C26 C27 C33 C36 -81.9(2) . . . . ?
C27 C22 C23 C24 -0.4(3) . . . . ?
C27 C22 C23 C28A 176.6(8) . . . . ?
C27 C22 C23 C28 -173.1(6) . . . . ?
C27 C33 C34 C35 163.8(2) . . . . ?
C27 C33 C36 C37 65.8(3) . . . . ?
C34 C33 C36 C37 -63.2(3) . . . . ?
C36 C33 C34 C35 -68.3(3) . . . . ?
C38 C39 C40 C41 0.0(3) . . . . ?
C39 N3 C43 C44 96.30(19) . . . . ?
C39 N3 C43 C48 -83.43(19) . . . . ?
C39 C40 C41 C42 -177.8(2) . . . . ?
C39 C40 C41 N4A -15.3(9) . . . . ?
C39 C40 C41 N4 7.3(4) . . . . ?
C40 C41 N4A C59A -174.4(10) . . . . ?
C40 C41 N4 C59 -176.6(3) . . . . ?
C41 N4A C59A C60A -98(2) . . . . ?
C41 N4A C59A C64A 89(2) . . . . ?
C41 N4 C59 C60 -92.6(5) . . . . ?
C41 N4 C59 C64 95.1(5) . . . . ?
C42 C41 N4A C59A -14.1(18) . . . . ?
C42 C41 N4 C59 8.8(5) . . . . ?
C43 N3 C39 C38 172.63(15) . . . . ?
C43 N3 C39 C40 -6.7(2) . . . . ?
C43 C44 C45 C46 1.2(3) . . . . ?
C43 C44 C49 C50 138.64(18) . . . . ?
C43 C44 C49 C52 -91.2(2) . . . . ?
C43 C48 C54A C55A -135.3(9) . . . . ?
C43 C48 C54A C57A 93.1(11) . . . . ?
C43 C48 C54 C55 -109.5(7) . . . . ?
C43 C48 C54 C57 126.4(6) . . . . ?
C44 C43 C48 C47 -1.2(3) . . . . ?
C44 C43 C48 C54A -176.7(5) . . . . ?
C44 C43 C48 C54 177.1(4) . . . . ?
C44 C45 C46 C47 -1.4(3) . . . . ?
C44 C49 C50 C51 -174.60(17) . . . . ?
C44 C49 C52 C53 -63.2(3) . . . . ?
C45 C44 C49 C50 -43.9(3) . . . . ?
C45 C44 C49 C52 86.2(2) . . . . ?
C45 C46 C47 C48 0.3(3) . . . . ?
C46 C47 C48 C43 1.0(3) . . . . ?
C46 C47 C48 C54A 176.4(5) . . . . ?
C46 C47 C48 C54 -177.4(4) . . . . ?
C47 C48 C54A C55A 49.3(12) . . . . ?
C47 C48 C54A C57A -82.2(11) . . . . ?
C47 C48 C54 C55 68.9(8) . . . . ?
C47 C48 C54 C57 -55.3(7) . . . . ?
C48 C43 C44 C45 0.1(3) . . . . ?
C48 C43 C44 C49 177.57(16) . . . . ?
C48 C54A C55A C56A 45.8(13) . . . . ?
C48 C54A C57A C58A -158.3(9) . . . . ?
C48 C54 C55 C56 -74.2(9) . . . . ?
C48 C54 C57 C58 -167.3(6) . . . . ?
C49 C44 C45 C46 -176.25(19) . . . . ?
C50 C49 C52 C53 67.0(3) . . . . ?
C52 C49 C50 C51 56.1(2) . . . . ?
C75 N5 C76A C77A 56(3) . . . . ?
C75 N5 C76A C81A -62(3) . . . . ?
N4A C59A C60A C61A -177.8(15) . . . . ?
N4A C59A C60A C65A -11(3) . . . . ?
N4A C59A C64A C63A 174.5(15) . . . . ?
N4A C59A C64A C70A -17(3) . . . . ?
C20A C17 C18 C19 -54.2(11) . . . . ?
C28A C23 C24 C25 -177.9(8) . . . . ?
C29A C28A C31A C32A -62.4(15) . . . . ?
C31A C28A C29A C30A -58.9(19) . . . . ?
C55A C54A C57A C58A 66.7(13) . . . . ?
C57A C54A C55A C56A -179.1(7) . . . . ?
C59A C60A C61A C62A 7(2) . . . . ?
C59A C60A C65A C66A 123.8(16) . . . . ?
C59A C60A C65A C68A -98.9(17) . . . . ?
C59A C64A C70A C71A 118.3(16) . . . . ?
C59A C64A C70A C73A -115.8(17) . . . . ?
C60A C59A C64A C63A 2(3) . . . . ?
C60A C59A C64A C70A 170.0(15) . . . . ?
C60A C61A C62A C63A -5(2) . . . . ?
C60A C65A C66A C67A -53.9(18) . . . . ?
C60A C65A C68A C69A 45.0(18) . . . . ?
C61A C60A C65A C66A -70.2(17) . . . . ?
C61A C60A C65A C68A 67.1(18) . . . . ?
C61A C62A C63A C64A 2(2) . . . . ?
C62A C63A C64A C59A 0(3) . . . . ?
C62A C63A C64A C70A -167.9(15) . . . . ?
C63A C64A C70A C71A -73.4(17) . . . . ?
C63A C64A C70A C73A 52(2) . . . . ?
C64A C59A C60A C61A -5(3) . . . . ?
C64A C59A C60A C65A 161.2(15) . . . . ?
C64A C70A C71A C72A -57(2) . . . . ?
C64A C70A C73A C74A 152.5(17) . . . . ?
C65A C60A C61A C62A -158.8(14) . . . . ?
C66A C65A C68A C69A 179.2(14) . . . . ?
C68A C65A C66A C67A 170.0(15) . . . . ?
C71A C70A C73A C74A -92(2) . . . . ?
C73A C70A C71A C72A 175.6(18) . . . . ?
C76A N5 C75 Ca1 80(3) . . . . ?
C76A C77A C78A C79A 61.4(19) . . . . ?
C77A C76A C81A C80A 63.7(18) . . . . ?
C77A C78A C79A C80A -59.3(19) . . . . ?
C78A C79A C80A C81A 59.5(18) . . . . ?
C79A C80A C81A C76A -59.6(18) . . . . ?
C81A C76A C77A C78A -65.4(19) . . . . ?
N4 C59 C60 C61 -175.6(3) . . . . ?
N4 C59 C60 C65 -1.9(6) . . . . ?
N4 C59 C64 C63 176.6(4) . . . . ?
N4 C59 C64 C70 0.9(6) . . . . ?
C20 C17 C18 C19 -68.8(4) . . . . ?
C28 C23 C24 C25 171.8(6) . . . . ?
C29 C28 C31 C32 -173.3(8) . . . . ?
C31 C28 C29 C30 -73.5(13) . . . . ?
C55 C54 C57 C58 69.7(9) . . . . ?
C57 C54 C55 C56 46.3(10) . . . . ?
C59 C60 C61 C62 -0.8(5) . . . . ?
C59 C60 C65 C66 134.5(4) . . . . ?
C59 C60 C65 C68 -101.7(4) . . . . ?
C59 C64 C70 C71 106.5(4) . . . . ?
C59 C64 C70 C73 -126.0(4) . . . . ?
C60 C59 C64 C63 4.4(6) . . . . ?
C60 C59 C64 C70 -171.4(3) . . . . ?
C60 C61 C62 C63 4.3(6) . . . . ?
C60 C65 C66 C67 -61.1(5) . . . . ?
C60 C65 C68 C69 55.2(5) . . . . ?
C61 C60 C65 C66 -51.9(5) . . . . ?
C61 C60 C65 C68 71.9(4) . . . . ?
C61 C62 C63 C64 -3.4(6) . . . . ?
C62 C63 C64 C59 -0.9(6) . . . . ?
C62 C63 C64 C70 174.9(4) . . . . ?
C63 C64 C70 C71 -69.2(4) . . . . ?
C63 C64 C70 C73 58.4(4) . . . . ?
C64 C59 C60 C61 -3.6(5) . . . . ?
C64 C59 C60 C65 170.2(4) . . . . ?
C64 C70 C71 C72 -47.6(5) . . . . ?
C64 C70 C73 C74 62.6(4) . . . . ?
C65 C60 C61 C62 -174.7(3) . . . . ?
C66 C65 C68 C69 -177.0(4) . . . . ?
C68 C65 C66 C67 174.0(4) . . . . ?
C71 C70 C73 C74 -172.5(3) . . . . ?
C73 C70 C71 C72 -175.1(4) . . . . ?
C76 C77 C78 C79 -56.0(3) . . . . ?
C77 C76 C81 C80 -51.4(3) . . . . ?
C77 C78 C79 C80 57.3(3) . . . . ?
C78 C79 C80 C81 -56.7(3) . . . . ?
C79 C80 C81 C76 54.1(3) . . . . ?
C81 C76 C77 C78 53.1(3) . . . . ?

loop_
_exptl_oxdiff_crystal_face_indexfrac_h
_exptl_oxdiff_crystal_face_indexfrac_k
_exptl_oxdiff_crystal_face_indexfrac_l
_exptl_oxdiff_crystal_face_x
_exptl_oxdiff_crystal_face_y
_exptl_oxdiff_crystal_face_z
-0.0000 1.0000 0.0000 -0.0308 -0.0098 -0.0992
0.0000 -1.0000 -0.0000 0.0308 0.0098 0.0992
7.5684 0.2804 5.3860 0.6056 0.7904 0.0927
-2.0000 -1.0001 -1.0001 -0.1444 -0.1712 0.0819
1.0000 2.0001 0.0001 0.0412 0.0371 -0.2069
-1.0000 1.0000 -1.0000 -0.1032 -0.1341 -0.1250
0.2991 -8.5463 2.6519 0.2132 0.2798 0.9361
-0.0000 0.9999 2.0000 -0.0917 0.1257 -0.0308
0.3659 -4.2462 -13.0796 0.5667 -0.8234 -0.0294
1.4501 0.2964 -12.0147 0.5059 -0.7342 -0.4528
7.8129 0.3435 -5.3587 0.9560 0.0762 -0.2834
2.5729 -9.0120 -2.7302 0.6252 0.0487 0.7789
3.0048 -1.1370 10.5268 0.0234 0.8939 0.4477
1.0000 1.0000 2.0000 0.0111 0.1823 -0.0392
-0.0000 -0.0000 1.0000 -0.0305 0.0677 0.0342
0.0000 0.0000 -1.0000 0.0305 -0.0677 -0.0342
-3.1344 -1.6350 10.8186 -0.6014 0.5709 0.5589
-2.6028 1.9653 12.3057 -0.7029 0.6666 0.2481
2.2677 -7.7791 -10.0466 0.7787 -0.4759 0.4088
-6.3549 -1.1736 8.2214 -0.8677 0.2083 0.4514
-5.9353 2.9823 8.8273 -0.9710 0.2325 0.0563

loop_
_smtbx_masks_void_nr
_smtbx_masks_void_average_x
_smtbx_masks_void_average_y
_smtbx_masks_void_average_z
_smtbx_masks_void_volume
_smtbx_masks_void_count_electrons
_smtbx_masks_void_content
1 0.500 0.000 0.000 456.1 100.9 '2 Hexane'
